data_2213975
loop_
_publ_author_name
'Deng, Zhao-Peng'
'Gao, Shan'
'Ng, Seik Weng'

_publ_section_title
;(Isoquinoline-2\k<i>N</i>)bis[\m-1-(2-oxidobenzylidene)-4-phenylthiosemicarbazonato]-1:2\k^4^<i>S</i>,<i>N</i>,<i>O</i>:<i>O</i>;1:2\k^4^<i>O</i>:<i>O</i>,<i>N</i>,<i>S</i>-(quinoline-1\k<i>N</i>)dizinc(II)
 hemiquinoline hemiisoquinoline solvate
;
_journal_coeditor_code SJ2316
_journal_issue 6
_journal_name_full 'Acta Crystallographica Section E'
_journal_page_first m1650
_journal_page_last m1650
_journal_paper_doi 10.1107/S1600536807022179
_journal_volume 63
_journal_year 2007
_chemical_formula_iupac '[Zn2 (C14 H11 N3 O S)2 (C9 H7 N)2] , 0.5C9 H7 N , 0.5C9 H7 N'
_chemical_formula_moiety '(C14 H11 N3 O S)2 (C9 H7 N) (C9 H7 N) Zn2 , 0.5C9 H7 N , 0.5C9 H7 N'
_chemical_formula_sum 'C55 H43 N9 O2 S2 Zn2'
_chemical_formula_weight 1056.84
_chemical_name_systematic
;
(Isoquinoline-2\k<i>N</i>)bis[\m-1-(2-oxidobenzylidene)-4-
phenylthiosemicarbazonato]-1:2\k^4^S,N,O:O;1:2\k^4^O:O,N,S-(quinoline-
1\k<i>N</i>)dizinc(II) hemiquinoline hemiisoquinoline solvate
;
_space_group_IT_number 2
_symmetry_cell_setting triclinic
_symmetry_space_group_name_Hall '-P 1'
_symmetry_space_group_name_H-M 'P -1'
_atom_sites_solution_hydrogens geom
_atom_sites_solution_primary direct
_atom_sites_solution_secondary difmap
_audit_creation_method SHELXL97
_cell_angle_alpha 103.5680(8)
_cell_angle_beta 90.1886(7)
_cell_angle_gamma 91.6505(8)
_cell_formula_units_Z 4
_cell_length_a 11.1001(2)
_cell_length_b 21.2080(5)
_cell_length_c 21.6944(5)
_cell_measurement_reflns_used 33410
_cell_measurement_temperature 293(2)
_cell_measurement_theta_max 27.5
_cell_measurement_theta_min 3.1
_cell_volume 4962.25(19)
_computing_cell_refinement RAPID-AUTO
_computing_data_collection 'RAPID-AUTO (Rigaku, 1998)'
_computing_data_reduction 'CrystalStructure (Rigaku/MSC, 2002)'
_computing_molecular_graphics 'X-SEED (Barbour, 2001)'
_computing_publication_material SHELXL97
_computing_structure_refinement 'SHELXL97 (Sheldrick, 1997)'
_computing_structure_solution 'SHELXS97 (Sheldrick, 1997)'
_diffrn_ambient_temperature 295(2)
_diffrn_measured_fraction_theta_full 1.00
_diffrn_measured_fraction_theta_max 1.00
_diffrn_measurement_device_type 'Rigaku R-AXIS RAPID IP'
_diffrn_measurement_method \w
_diffrn_radiation_monochromator graphite
_diffrn_radiation_source 'fine-focus sealed tube'
_diffrn_radiation_type MoK\a
_diffrn_radiation_wavelength 0.71073
_diffrn_reflns_av_R_equivalents 0.0365
_diffrn_reflns_av_sigmaI/netI 0.0518
_diffrn_reflns_limit_h_max 14
_diffrn_reflns_limit_h_min -12
_diffrn_reflns_limit_k_max 27
_diffrn_reflns_limit_k_min -27
_diffrn_reflns_limit_l_max 28
_diffrn_reflns_limit_l_min -27
_diffrn_reflns_number 49299
_diffrn_reflns_theta_full 27.5
_diffrn_reflns_theta_max 27.5
_diffrn_reflns_theta_min 3.0
_diffrn_standards_decay_% 0
_diffrn_standards_interval_count 0
_diffrn_standards_interval_time 0
_diffrn_standards_number 0
_exptl_absorpt_coefficient_mu 1.103
_exptl_absorpt_correction_T_max 0.801
_exptl_absorpt_correction_T_min 0.402
_exptl_absorpt_correction_type multi-scan
_exptl_absorpt_process_details '(ABSCOR; Higashi, 1995)'
_exptl_crystal_colour yellow
_exptl_crystal_density_diffrn 1.415
_exptl_crystal_density_method 'not measured'
_exptl_crystal_description block
_exptl_crystal_F_000 2176
_exptl_crystal_size_max 0.35
_exptl_crystal_size_mid 0.29
_exptl_crystal_size_min 0.21
_refine_diff_density_max 1.12
_refine_diff_density_min -0.67
_refine_ls_extinction_method none
_refine_ls_goodness_of_fit_ref 1.05
_refine_ls_hydrogen_treatment constr
_refine_ls_matrix_type full
_refine_ls_number_parameters 1119
_refine_ls_number_reflns 22670
_refine_ls_number_restraints 6
_refine_ls_restrained_S_all 1.05
_refine_ls_R_factor_all 0.086
_refine_ls_R_factor_gt 0.059
_refine_ls_shift/su_max 0.01
_refine_ls_shift/su_mean 0.000
_refine_ls_structure_factor_coef Fsqd
_refine_ls_weighting_details 'calc w = 1/[\s^2^(Fo^2^)+(0.1145P)^2^+3.0297P] where P=(Fo^2^+2Fc^2^)/3'
_refine_ls_weighting_scheme calc
_refine_ls_wR_factor_gt 0.177
_refine_ls_wR_factor_ref 0.205
_reflns_number_gt 15723
_reflns_number_total 22670
_reflns_threshold_expression I>2\s(I)
_cod_data_source_file sj2316.cif
_cod_data_source_block I
_cod_original_cell_volume 4962.3(2)
_cod_database_code 2213975
_cod_database_fobs_code 2213975

loop_
_symmetry_equiv_pos_as_xyz
'x, y, z'
'-x, -y, -z'

loop_
_atom_site_type_symbol
_atom_site_label
_atom_site_fract_x
_atom_site_fract_y
_atom_site_fract_z
_atom_site_U_iso_or_equiv
_atom_site_adp_type
_atom_site_calc_flag
_atom_site_refinement_flags
_atom_site_occupancy
_atom_site_disorder_assembly
_atom_site_disorder_group
Zn Zn1 0.72115(4) 0.23664(3) 0.53320(2) 0.04449(18) Uani d P 0.8663(16) . .
Zn Zn1' 0.7512(3) 0.29374(19) 0.52767(15) 0.0465(11) Uani d PU 0.1337(16) A 1
Zn Zn2 0.48642(4) 0.30194(2) 0.59473(2) 0.04593(13) Uani d . 1 A 2
Zn Zn3 0.22034(4) 0.22651(2) 1.073283(19) 0.04117(12) Uani d . 1 B 2
Zn Zn4 -0.01428(4) 0.29112(2) 1.041345(19) 0.03918(12) Uani d . 1 B 2
S S1 0.93090(10) 0.24021(7) 0.54579(5) 0.0620(3) Uani d . 1 A 2
S S2 0.29298(9) 0.25700(7) 0.56429(5) 0.0594(3) Uani d . 1 A 2
S S3 0.42883(9) 0.22224(6) 1.05767(5) 0.0548(3) Uani d . 1 B 2
S S4 -0.21091(9) 0.24885(6) 1.04974(5) 0.0518(3) Uani d . 1 B 2
O O1 0.5687(2) 0.27777(16) 0.50633(12) 0.0528(7) Uani d . 1 A 2
O O2 0.6681(2) 0.30108(15) 0.61480(12) 0.0499(7) Uani d . 1 A 2
O O3 0.0671(2) 0.26625(14) 1.11791(11) 0.0436(6) Uani d . 1 B 2
O O4 0.1671(2) 0.28986(13) 1.02086(12) 0.0425(6) Uani d . 1 B 2
N N1 0.7637(3) 0.2105(2) 0.43816(15) 0.0536(9) Uani d . 1 A 2
N N2 0.8760(3) 0.1830(2) 0.42137(16) 0.0562(9) Uani d . 1 A 2
N N3 1.0677(3) 0.1745(2) 0.45663(17) 0.0625(10) Uani d . 1 A 2
H H3N 1.1166 0.1833 0.4886 0.075 Uiso calc R 1 A 2
N N5 0.4615(3) 0.25449(17) 0.66868(15) 0.0469(8) Uani d . 1 A 2
N N4 0.6500(4) 0.1512(2) 0.55406(18) 0.0647(10) Uani d . 1 A 2
N N6 0.3508(3) 0.22533(18) 0.67673(16) 0.0513(8) Uani d . 1 A 2
N N7 0.1597(3) 0.1985(2) 0.63502(17) 0.0598(10) Uani d . 1 A 2
H H7N 0.1102 0.2005 0.6050 0.072 Uiso calc R 1 A 2
N N8 0.4728(3) 0.40236(19) 0.61764(17) 0.0565(9) Uani d . 1 A 2
N N9 0.2654(3) 0.20194(16) 1.15674(14) 0.0431(7) Uani d . 1 B 2
N N10 0.3779(3) 0.17460(19) 1.16189(17) 0.0529(9) Uani d . 1 B 2
N N11 0.5689(3) 0.1621(2) 1.12103(18) 0.0579(9) Uani d . 1 B 2
H H11N 0.6164 0.1681 1.0915 0.069 Uiso calc R 1 B 2
N N12 0.1435(3) 0.14377(17) 1.01286(16) 0.0517(8) Uani d . 1 B 2
N N13 -0.0243(3) 0.39203(16) 1.06756(15) 0.0436(7) Uani d . 1 B 2
N N14 -0.0394(3) 0.24657(16) 0.94543(14) 0.0416(7) Uani d . 1 B 2
N N15 -0.1508(3) 0.21782(17) 0.92362(15) 0.0464(7) Uani d . 1 B 2
N N16 -0.3409(3) 0.18983(19) 0.95085(16) 0.0531(9) Uani d . 1 B 2
H H16N -0.3902 0.1900 0.9814 0.064 Uiso calc R 1 B 2
C C1 0.5260(3) 0.2778(2) 0.44866(17) 0.0449(9) Uani d . 1 A 2
C C2 0.4221(4) 0.3123(2) 0.4421(2) 0.0558(10) Uani d . 1 A 2
H H2 0.3838 0.3350 0.4782 0.067 Uiso calc R 1 A 2
C C3 0.3759(4) 0.3130(3) 0.3834(2) 0.0622(12) Uani d . 1 A 2
H H3 0.3068 0.3359 0.3805 0.075 Uiso calc R 1 A 2
C C4 0.4302(5) 0.2806(3) 0.3296(2) 0.0670(13) Uani d . 1 A 2
H H4 0.3978 0.2810 0.2901 0.080 Uiso calc R 1 A 2
C C5 0.5327(4) 0.2473(3) 0.3337(2) 0.0613(12) Uani d . 1 A 2
H H5 0.5696 0.2256 0.2967 0.074 Uiso calc R 1 A 2
C C6 0.5836(4) 0.2452(2) 0.39314(18) 0.0493(9) Uani d . 1 A 2
C C7 0.6972(4) 0.2135(2) 0.39089(18) 0.0518(10) Uani d . 1 A 2
H H7 0.7247 0.1931 0.3510 0.062 Uiso calc R 1 A 2
C C8 0.9536(4) 0.1963(2) 0.46842(18) 0.0507(10) Uani d . 1 A 2
C C9 1.1162(4) 0.1395(2) 0.39938(19) 0.0523(10) Uani d . 1 A 2
C C10 1.0516(5) 0.0925(3) 0.3563(2) 0.0717(13) Uani d . 1 A 2
H H10 0.9712 0.0830 0.3632 0.086 Uiso calc R 1 A 2
C C11 1.1108(6) 0.0595(3) 0.3015(3) 0.0856(17) Uani d . 1 A 2
H H11 1.0678 0.0279 0.2720 0.103 Uiso calc R 1 A 2
C C12 1.2274(6) 0.0718(3) 0.2901(3) 0.0801(16) Uani d . 1 A 2
H H12 1.2641 0.0491 0.2534 0.096 Uiso calc R 1 A 2
C C13 1.2899(5) 0.1176(3) 0.3328(3) 0.0738(14) Uani d . 1 A 2
H H13 1.3704 0.1264 0.3252 0.089 Uiso calc R 1 A 2
C C14 1.2367(4) 0.1518(2) 0.3874(2) 0.0608(11) Uani d . 1 A 2
H H14 1.2815 0.1832 0.4163 0.073 Uiso calc R 1 A 2
C C15 0.5349(5) 0.1344(3) 0.5432(2) 0.0681(13) Uani d . 1 A 2
H H15 0.4884 0.1591 0.5226 0.082 Uiso calc R 1 A 2
C C16 0.7168(6) 0.1156(3) 0.5836(3) 0.0887(18) Uani d . 1 A 2
H H16 0.7974 0.1278 0.5922 0.106 Uiso calc R 1 A 2
C C17 0.6731(9) 0.0628(4) 0.6016(3) 0.110(2) Uani d . 1 A 2
H H17 0.7237 0.0393 0.6215 0.132 Uiso calc R 1 A 2
C C18 0.5474(8) 0.0425(3) 0.5902(3) 0.093(2) Uani d . 1 A 2
C C19 0.4784(6) 0.0805(3) 0.5613(3) 0.0795(16) Uani d . 1 A 2
C C20 0.3559(7) 0.0647(4) 0.5491(4) 0.116(3) Uani d . 1 A 2
H H20 0.3079 0.0896 0.5295 0.139 Uiso calc R 1 A 2
C C21 0.3089(10) 0.0112(4) 0.5670(5) 0.143(4) Uani d . 1 A 2
H H21 0.2274 0.0007 0.5599 0.171 Uiso calc R 1 A 2
C C22 0.3751(13) -0.0263(5) 0.5942(4) 0.138(4) Uani d . 1 A 2
H H22 0.3404 -0.0629 0.6044 0.165 Uiso calc R 1 A 2
C C23 0.4937(12) -0.0107(4) 0.6070(4) 0.139(4) Uani d . 1 A 2
H H23 0.5393 -0.0361 0.6272 0.167 Uiso calc R 1 A 2
C C24 0.7187(3) 0.3057(2) 0.67205(17) 0.0455(9) Uani d . 1 A 2
C C25 0.8342(4) 0.3335(2) 0.6844(2) 0.0535(10) Uani d . 1 A 2
H H25 0.8749 0.3487 0.6531 0.064 Uiso calc R 1 A 2
C C26 0.8890(4) 0.3386(3) 0.7431(2) 0.0610(12) Uani d . 1 A 2
H H26 0.9664 0.3569 0.7507 0.073 Uiso calc R 1 A 2
C C27 0.8299(4) 0.3169(3) 0.7902(2) 0.0637(12) Uani d . 1 A 2
H H27 0.8662 0.3214 0.8298 0.076 Uiso calc R 1 A 2
C C28 0.7175(4) 0.2888(2) 0.7783(2) 0.0565(11) Uani d . 1 A 2
H H28 0.6791 0.2730 0.8099 0.068 Uiso calc R 1 A 2
C C29 0.6577(3) 0.2829(2) 0.72006(17) 0.0457(9) Uani d . 1 A 2
C C30 0.5372(4) 0.2549(2) 0.71380(18) 0.0495(9) Uani d . 1 A 2
H H30 0.5115 0.2352 0.7457 0.059 Uiso calc R 1 A 2
C C31 0.2726(3) 0.2254(2) 0.63123(18) 0.0487(9) Uani d . 1 A 2
C C32 0.1143(4) 0.1682(2) 0.68145(18) 0.0492(9) Uani d . 1 A 2
C C33 0.1826(4) 0.1293(2) 0.7102(2) 0.0613(11) Uani d . 1 A 2
H H33 0.2636 0.1232 0.7005 0.074 Uiso calc R 1 A 2
C C34 0.1281(5) 0.0996(3) 0.7538(2) 0.0676(13) Uani d . 1 A 2
H H34 0.1736 0.0735 0.7732 0.081 Uiso calc R 1 A 2
C C35 0.0087(5) 0.1077(2) 0.7690(2) 0.0651(12) Uani d . 1 A 2
H H35 -0.0263 0.0876 0.7986 0.078 Uiso calc R 1 A 2
C C36 -0.0573(5) 0.1454(3) 0.7402(2) 0.0660(12) Uani d . 1 A 2
H H36 -0.1384 0.1510 0.7500 0.079 Uiso calc R 1 A 2
C C37 -0.0062(4) 0.1754(2) 0.6969(2) 0.0578(11) Uani d . 1 A 2
H H37 -0.0531 0.2010 0.6775 0.069 Uiso calc R 1 A 2
C C38 0.5365(5) 0.4339(3) 0.5827(3) 0.0762(15) Uani d . 1 A 2
H H38 0.5832 0.4095 0.5508 0.091 Uiso calc R 1 A 2
C C39 0.5390(6) 0.5003(3) 0.5898(3) 0.0932(19) Uani d . 1 A 2
H H39 0.5846 0.5197 0.5630 0.112 Uiso calc R 1 A 2
C C40 0.4719(6) 0.5374(3) 0.6379(4) 0.0932(19) Uani d . 1 A 2
H H40 0.4721 0.5823 0.6440 0.112 Uiso calc R 1 A 2
C C41 0.4035(5) 0.5068(3) 0.6777(3) 0.0739(14) Uani d . 1 A 2
C C42 0.4040(4) 0.4380(2) 0.6655(2) 0.0577(11) Uani d . 1 A 2
C C43 0.3345(5) 0.4069(3) 0.7038(2) 0.0711(13) Uani d . 1 A 2
H H43 0.3330 0.3619 0.6965 0.085 Uiso calc R 1 A 2
C C44 0.2689(6) 0.4425(3) 0.7519(3) 0.095(2) Uani d . 1 A 2
H H44 0.2225 0.4213 0.7768 0.114 Uiso calc R 1 A 2
C C45 0.2697(6) 0.5091(4) 0.7642(4) 0.101(2) Uani d . 1 A 2
H H45 0.2248 0.5322 0.7977 0.122 Uiso calc R 1 A 2
C C46 0.3349(6) 0.5414(3) 0.7283(3) 0.0898(18) Uani d . 1 A 2
H H46 0.3345 0.5865 0.7370 0.108 Uiso calc R 1 A 2
C C47 0.0261(3) 0.26839(19) 1.17620(17) 0.0409(8) Uani d . 1 B 2
C C48 -0.0789(4) 0.3013(2) 1.1972(2) 0.0534(10) Uani d . 1 B 2
H H48 -0.1194 0.3218 1.1701 0.064 Uiso calc R 1 B 2
C C49 -0.1241(4) 0.3042(3) 1.2565(2) 0.0678(13) Uani d . 1 B 2
H H49 -0.1947 0.3261 1.2688 0.081 Uiso calc R 1 B 2
C C50 -0.0650(5) 0.2747(3) 1.2982(2) 0.0744(15) Uani d . 1 B 2
H H50 -0.0950 0.2768 1.3386 0.089 Uiso calc R 1 B 2
C C51 0.0379(4) 0.2425(3) 1.2788(2) 0.0632(12) Uani d . 1 B 2
H H51 0.0772 0.2223 1.3065 0.076 Uiso calc R 1 B 2
C C52 0.0865(4) 0.2388(2) 1.21861(17) 0.0463(9) Uani d . 1 B 2
C C53 0.2011(3) 0.2076(2) 1.20699(18) 0.0471(9) Uani d . 1 B 2
H H53 0.2313 0.1898 1.2390 0.057 Uiso calc R 1 B 2
C C54 0.4534(3) 0.1835(2) 1.11901(19) 0.0475(9) Uani d . 1 B 2
C C55 0.6183(4) 0.1316(2) 1.1662(2) 0.0519(10) Uani d . 1 B 2
C C56 0.5547(5) 0.0874(3) 1.1924(3) 0.0714(14) Uani d . 1 B 2
H H56 0.4741 0.0774 1.1815 0.086 Uiso calc R 1 B 2
C C57 0.6116(5) 0.0580(3) 1.2354(3) 0.0780(15) Uani d . 1 B 2
H H57 0.5686 0.0288 1.2536 0.094 Uiso calc R 1 B 2
C C58 0.7320(6) 0.0722(3) 1.2510(3) 0.0790(16) Uani d . 1 B 2
H H58 0.7698 0.0526 1.2796 0.095 Uiso calc R 1 B 2
C C59 0.7945(5) 0.1146(3) 1.2246(3) 0.0719(14) Uani d . 1 B 2
H H59 0.8755 0.1238 1.2348 0.086 Uiso calc R 1 B 2
C C60 0.7388(4) 0.1444(2) 1.1825(2) 0.0613(11) Uani d . 1 B 2
H H60 0.7830 0.1735 1.1648 0.074 Uiso calc R 1 B 2
C C61 0.1569(7) 0.0599(3) 0.9186(3) 0.092(2) Uani d . 1 B 2
H H61 0.2033 0.0375 0.8854 0.111 Uiso calc R 1 B 2
C C62 0.2059(5) 0.1106(2) 0.9619(2) 0.0700(13) Uani d . 1 B 2
H H62 0.2854 0.1234 0.9569 0.084 Uiso calc R 1 B 2
C C63 0.0296(4) 0.1255(2) 1.0181(2) 0.0558(10) Uani d . 1 B 2
H H63 -0.0131 0.1479 1.0529 0.067 Uiso calc R 1 B 2
C C64 -0.0310(5) 0.0750(2) 0.9752(2) 0.0647(13) Uani d . 1 B 2
C C65 0.0355(7) 0.0408(3) 0.9237(2) 0.0802(17) Uani d . 1 B 2
C C66 -0.0270(10) -0.0115(3) 0.8801(3) 0.119(3) Uani d . 1 B 2
H H66 0.0135 -0.0351 0.8451 0.142 Uiso calc R 1 B 2
C C67 -0.1420(11) -0.0269(4) 0.8889(4) 0.130(4) Uani d . 1 B 2
H H67 -0.1803 -0.0613 0.8604 0.156 Uiso calc R 1 B 2
C C68 -0.2035(8) 0.0074(4) 0.9392(5) 0.119(3) Uani d . 1 B 2
H H68 -0.2841 -0.0035 0.9442 0.143 Uiso calc R 1 B 2
C C69 -0.1507(5) 0.0569(3) 0.9821(3) 0.0881(18) Uani d . 1 B 2
H H69 -0.1945 0.0791 1.0166 0.106 Uiso calc R 1 B 2
C C70 0.2170(3) 0.29656(18) 0.96682(17) 0.0389(8) Uani d . 1 B 2
C C71 0.3339(3) 0.3238(2) 0.9673(2) 0.0478(9) Uani d . 1 B 2
H H71 0.3763 0.3362 1.0055 0.057 Uiso calc R 1 B 2
C C72 0.3870(4) 0.3325(2) 0.9126(2) 0.0587(11) Uani d . 1 B 2
H H72 0.4644 0.3509 0.9145 0.070 Uiso calc R 1 B 2
C C73 0.3270(4) 0.3144(2) 0.8548(2) 0.0610(12) Uani d . 1 B 2
H H73 0.3625 0.3213 0.8180 0.073 Uiso calc R 1 B 2
C C74 0.2132(4) 0.2858(2) 0.8529(2) 0.0548(10) Uani d . 1 B 2
H H74 0.1739 0.2717 0.8140 0.066 Uiso calc R 1 B 2
C C75 0.1548(3) 0.27739(19) 0.90815(18) 0.0427(8) Uani d . 1 B 2
C C76 0.0352(3) 0.2493(2) 0.90053(17) 0.0446(8) Uani d . 1 B 2
H H76 0.0087 0.2312 0.8593 0.054 Uiso calc R 1 B 2
C C77 -0.2291(3) 0.2171(2) 0.96821(18) 0.0433(8) Uani d . 1 B 2
C C78 -0.3858(3) 0.1616(2) 0.88974(18) 0.0459(9) Uani d . 1 B 2
C C79 -0.3175(4) 0.1241(2) 0.8422(2) 0.0587(11) Uani d . 1 B 2
H H79 -0.2369 0.1173 0.8496 0.070 Uiso calc R 1 B 2
C C80 -0.3704(5) 0.0969(3) 0.7835(2) 0.0657(12) Uani d . 1 B 2
H H80 -0.3247 0.0720 0.7514 0.079 Uiso calc R 1 B 2
C C81 -0.4908(5) 0.1065(3) 0.7722(2) 0.0692(13) Uani d . 1 B 2
H H81 -0.5255 0.0882 0.7328 0.083 Uiso calc R 1 B 2
C C82 -0.5587(4) 0.1432(3) 0.8195(2) 0.0662(12) Uani d . 1 B 2
H H82 -0.6395 0.1494 0.8120 0.079 Uiso calc R 1 B 2
C C83 -0.5077(4) 0.1708(2) 0.8781(2) 0.0551(10) Uani d . 1 B 2
H H83 -0.5543 0.1955 0.9098 0.066 Uiso calc R 1 B 2
C C84 0.0405(4) 0.4214(2) 1.1180(2) 0.0545(10) Uani d . 1 B 2
H H84 0.0898 0.3964 1.1368 0.065 Uiso calc R 1 B 2
C C85 0.0387(5) 0.4881(3) 1.1445(2) 0.0670(12) Uani d . 1 B 2
H H85 0.0847 0.5067 1.1804 0.080 Uiso calc R 1 B 2
C C86 -0.0330(4) 0.5256(2) 1.1162(2) 0.0623(11) Uani d . 1 B 2
H H86 -0.0356 0.5701 1.1330 0.075 Uiso calc R 1 B 2
C C87 -0.1012(4) 0.4969(2) 1.0626(2) 0.0518(10) Uani d . 1 B 2
C C88 -0.0962(4) 0.4288(2) 1.03892(18) 0.0457(9) Uani d . 1 B 2
C C89 -0.1641(4) 0.3991(2) 0.9843(2) 0.0530(10) Uani d . 1 B 2
H H89 -0.1632 0.3544 0.9687 0.064 Uiso calc R 1 B 2
C C90 -0.2311(5) 0.4360(3) 0.9542(2) 0.0651(12) Uani d . 1 B 2
H H90 -0.2737 0.4163 0.9174 0.078 Uiso calc R 1 B 2
C C91 -0.2363(5) 0.5034(3) 0.9783(3) 0.0721(14) Uani d . 1 B 2
H H91 -0.2834 0.5278 0.9577 0.086 Uiso calc R 1 B 2
C C92 -0.1733(4) 0.5330(2) 1.0312(2) 0.0628(12) Uani d . 1 B 2
H H92 -0.1779 0.5776 1.0468 0.075 Uiso calc R 1 B 2
N N17 0.6850(11) 0.4931(5) 0.7626(5) 0.097(2) Uiso d PG 0.33 C 3
C C93 0.7442(11) 0.5391(7) 0.7363(6) 0.097(2) Uiso d PG 0.33 C 3
H H93A 0.8004 0.5261 0.7045 0.117 Uiso calc PR 0.33 C 3
C C94 0.7195(12) 0.6044(6) 0.7577(7) 0.097(2) Uiso d PG 0.33 C 3
H H94A 0.7592 0.6352 0.7401 0.117 Uiso calc PR 0.33 C 3
C C95 0.6356(13) 0.6239(4) 0.8052(7) 0.097(2) Uiso d PG 0.33 C 3
H H95A 0.6190 0.6676 0.8195 0.117 Uiso calc PR 0.33 C 3
C C96 0.5763(10) 0.5779(4) 0.8315(5) 0.097(2) Uiso d PG 0.33 C 3
C C97 0.6010(9) 0.5126(4) 0.8102(4) 0.097(2) Uiso d PG 0.33 C 3
C C98 0.5417(13) 0.4666(4) 0.8364(6) 0.097(2) Uiso d PG 0.33 C 3
H H98A 0.5583 0.4229 0.8221 0.117 Uiso calc PR 0.33 C 3
C C99 0.4578(13) 0.4860(6) 0.8840(7) 0.097(2) Uiso d PG 0.33 C 3
H H99A 0.4181 0.4553 0.9015 0.117 Uiso calc PR 0.33 C 3
C C100 0.4331(13) 0.5514(7) 0.9053(7) 0.097(2) Uiso d PG 0.33 C 3
H H10B 0.3769 0.5644 0.9371 0.117 Uiso calc PR 0.33 C 3
C C101 0.4923(13) 0.5973(5) 0.8790(7) 0.097(2) Uiso d PG 0.33 C 3
H H10C 0.4758 0.6411 0.8933 0.117 Uiso calc PR 0.33 C 3
C C102 0.152(2) 0.4079(9) 0.5063(11) 0.193(5) Uiso d PG 0.33 D 3
H H10A 0.1786 0.3940 0.5415 0.232 Uiso calc PR 0.33 D 3
N N18 0.098(2) 0.3637(8) 0.4554(13) 0.193(5) Uiso d PG 0.33 D 3
C C103 0.0588(19) 0.3845(10) 0.4028(11) 0.193(5) Uiso d PG 0.33 D 3
H H10D 0.0227 0.3550 0.3687 0.232 Uiso calc PR 0.33 D 3
C C104 0.0733(19) 0.4494(11) 0.4011(8) 0.193(5) Uiso d PG 0.33 D 3
H H10E 0.0469 0.4632 0.3658 0.232 Uiso calc PR 0.33 D 3
C C105 0.1273(15) 0.4935(9) 0.4519(8) 0.193(5) Uiso d PG 0.33 D 3
C C106 0.1667(14) 0.4728(9) 0.5046(8) 0.193(5) Uiso d PG 0.33 D 3
C C107 0.2207(18) 0.5169(11) 0.5555(9) 0.193(5) Uiso d PG 0.33 D 3
H H10F 0.2471 0.5030 0.5907 0.232 Uiso calc PR 0.33 D 3
C C108 0.235(2) 0.5818(10) 0.5537(11) 0.193(5) Uiso d PG 0.33 D 3
H H10G 0.2713 0.6113 0.5878 0.232 Uiso calc PR 0.33 D 3
C C109 0.196(2) 0.6025(8) 0.5011(13) 0.193(5) Uiso d PG 0.33 D 3
H H10H 0.2054 0.6459 0.4999 0.232 Uiso calc PR 0.33 D 3
C C110 0.142(2) 0.5584(9) 0.4502(11) 0.193(5) Uiso d PG 0.33 D 3
H H11A 0.1153 0.5723 0.4150 0.232 Uiso calc PR 0.33 D 3
N N1' 0.6659(6) 0.4720(2) 0.7697(3) 0.0924(11) Uiso d PG 0.67 E 4
C C1' 0.7315(6) 0.5063(3) 0.7331(3) 0.0924(11) Uiso d PG 0.67 E 4
H H1'A 0.7810 0.4844 0.7012 0.111 Uiso calc PR 0.67 E 4
C C2' 0.7231(6) 0.5732(3) 0.7444(3) 0.0924(11) Uiso d PG 0.67 E 4
H H2'A 0.7669 0.5962 0.7199 0.111 Uiso calc PR 0.67 E 4
C C3' 0.6491(6) 0.6059(2) 0.7922(3) 0.0924(11) Uiso d PG 0.67 E 4
H H3'A 0.6434 0.6508 0.7997 0.111 Uiso calc PR 0.67 E 4
C C4' 0.5835(5) 0.57165(18) 0.8287(2) 0.0924(11) Uiso d PG 0.67 E 4
C C5' 0.5919(4) 0.50466(18) 0.8175(2) 0.0924(11) Uiso d PG 0.67 E 4
C C6' 0.5263(6) 0.4704(2) 0.8541(3) 0.0924(11) Uiso d PG 0.67 E 4
H H6'A 0.5320 0.4255 0.8465 0.111 Uiso calc PR 0.67 E 4
C C7' 0.4523(6) 0.5031(3) 0.9019(3) 0.0924(11) Uiso d PG 0.67 E 4
H H7'A 0.4084 0.4801 0.9263 0.111 Uiso calc PR 0.67 E 4
C C8' 0.4439(7) 0.5701(3) 0.9131(3) 0.0924(11) Uiso d PG 0.67 E 4
H H8'A 0.3944 0.5919 0.9451 0.111 Uiso calc PR 0.67 E 4
C C9' 0.5095(7) 0.6043(2) 0.8765(3) 0.0924(11) Uiso d PG 0.67 E 4
H H9'A 0.5038 0.6492 0.8840 0.111 Uiso calc PR 0.67 E 4
C C10' 0.1398(9) 0.4546(6) 0.5855(5) 0.202(3) Uiso d PG 0.67 F 4
H H10I 0.1438 0.4676 0.6295 0.242 Uiso calc PR 0.67 F 4
N N2' 0.1191(9) 0.3896(6) 0.5560(7) 0.202(3) Uiso d PG 0.67 F 4
C C11' 0.1131(10) 0.3702(5) 0.4902(7) 0.202(3) Uiso d PG 0.67 F 4
H H11B 0.0993 0.3266 0.4704 0.242 Uiso calc PR 0.67 F 4
C C12' 0.1276(11) 0.4158(5) 0.4539(5) 0.202(3) Uiso d PG 0.67 F 4
H H12A 0.1236 0.4028 0.4099 0.242 Uiso calc PR 0.67 F 4
C C13' 0.1483(7) 0.4809(5) 0.4834(4) 0.202(3) Uiso d PG 0.67 F 4
C C14' 0.1543(6) 0.5003(5) 0.5492(4) 0.202(3) Uiso d PG 0.67 F 4
C C15' 0.1749(10) 0.5653(5) 0.5787(5) 0.202(3) Uiso d PG 0.67 F 4
H H15A 0.1790 0.5783 0.6227 0.242 Uiso calc PR 0.67 F 4
C C16' 0.1895(11) 0.6110(4) 0.5424(7) 0.202(3) Uiso d PG 0.67 F 4
H H16A 0.2033 0.6545 0.5622 0.242 Uiso calc PR 0.67 F 4
C C17' 0.1835(12) 0.5916(5) 0.4767(7) 0.202(3) Uiso d PG 0.67 F 4
H H17A 0.1932 0.6221 0.4524 0.242 Uiso calc PR 0.67 F 4
C C18' 0.1628(11) 0.5265(6) 0.4472(5) 0.202(3) Uiso d PG 0.67 F 4
H H18B 0.1588 0.5136 0.4031 0.242 Uiso calc PR 0.67 F 4

loop_
_atom_site_aniso_label
_atom_site_aniso_U_11
_atom_site_aniso_U_22
_atom_site_aniso_U_33
_atom_site_aniso_U_12
_atom_site_aniso_U_13
_atom_site_aniso_U_23
Zn1 0.0370(3) 0.0620(4) 0.0349(3) -0.0005(2) -0.0035(2) 0.0126(2)
Zn1' 0.0370(17) 0.064(2) 0.0393(17) -0.0038(15) -0.0007(13) 0.0135(15)
Zn2 0.0371(2) 0.0613(3) 0.0401(2) -0.0017(2) -0.00168(18) 0.0138(2)
Zn3 0.0357(2) 0.0526(3) 0.0376(2) 0.00395(18) -0.00196(17) 0.01519(19)
Zn4 0.0345(2) 0.0483(3) 0.0361(2) 0.00287(17) -0.00326(16) 0.01260(18)
S1 0.0411(5) 0.0968(9) 0.0415(5) 0.0043(6) -0.0064(4) 0.0031(5)
S2 0.0421(5) 0.0946(9) 0.0470(5) -0.0147(5) -0.0099(4) 0.0300(6)
S3 0.0375(5) 0.0799(8) 0.0579(6) 0.0093(5) 0.0053(4) 0.0372(6)
S4 0.0398(5) 0.0763(7) 0.0391(5) -0.0091(5) -0.0013(4) 0.0142(5)
O1 0.0398(14) 0.086(2) 0.0336(13) 0.0004(14) -0.0045(11) 0.0165(13)
O2 0.0371(13) 0.077(2) 0.0330(12) 0.0008(13) -0.0029(11) 0.0081(13)
O3 0.0404(13) 0.0599(17) 0.0328(12) 0.0069(12) 0.0013(10) 0.0146(11)
O4 0.0362(13) 0.0550(16) 0.0414(13) 0.0038(11) -0.0015(11) 0.0214(12)
N1 0.0377(17) 0.087(3) 0.0367(16) 0.0025(17) -0.0054(13) 0.0150(17)
N2 0.0451(18) 0.082(3) 0.0396(17) 0.0095(18) -0.0022(15) 0.0098(17)
N3 0.0439(19) 0.089(3) 0.0479(19) 0.0076(19) -0.0066(16) 0.0024(19)
N5 0.0375(16) 0.064(2) 0.0399(16) -0.0040(15) -0.0054(13) 0.0147(15)
N4 0.072(3) 0.071(3) 0.050(2) -0.002(2) -0.0027(19) 0.0132(19)
N6 0.0390(17) 0.072(2) 0.0457(18) -0.0096(16) -0.0036(14) 0.0196(17)
N7 0.0376(17) 0.096(3) 0.054(2) -0.0122(18) -0.0088(15) 0.034(2)
N8 0.0477(19) 0.067(2) 0.056(2) -0.0025(17) 0.0006(16) 0.0167(18)
N9 0.0350(15) 0.058(2) 0.0409(16) 0.0058(14) -0.0017(13) 0.0207(15)
N10 0.0400(17) 0.072(2) 0.0552(19) 0.0109(16) 0.0001(15) 0.0308(18)
N11 0.0379(17) 0.082(3) 0.066(2) 0.0148(17) 0.0073(16) 0.039(2)
N12 0.059(2) 0.052(2) 0.0450(17) -0.0022(16) -0.0031(16) 0.0150(15)
N13 0.0380(16) 0.0482(18) 0.0460(17) 0.0029(13) -0.0046(13) 0.0141(14)
N14 0.0344(15) 0.0487(18) 0.0426(16) 0.0020(13) -0.0010(13) 0.0126(14)
N15 0.0360(16) 0.062(2) 0.0397(16) -0.0053(14) -0.0037(13) 0.0094(15)
N16 0.0351(16) 0.080(3) 0.0414(17) -0.0078(16) -0.0004(14) 0.0106(17)
C1 0.0389(19) 0.061(2) 0.0387(18) -0.0073(17) -0.0058(15) 0.0201(17)
C2 0.050(2) 0.067(3) 0.055(2) -0.001(2) -0.0053(19) 0.024(2)
C3 0.055(3) 0.076(3) 0.062(3) -0.001(2) -0.016(2) 0.031(2)
C4 0.068(3) 0.089(4) 0.050(2) -0.003(3) -0.022(2) 0.032(2)
C5 0.061(3) 0.083(3) 0.039(2) -0.002(2) -0.0107(19) 0.016(2)
C6 0.048(2) 0.066(3) 0.0361(18) -0.0069(19) -0.0087(16) 0.0162(18)
C7 0.050(2) 0.067(3) 0.0353(18) 0.000(2) -0.0037(17) 0.0083(18)
C8 0.041(2) 0.072(3) 0.0392(19) 0.0006(19) 0.0010(16) 0.0124(19)
C9 0.054(2) 0.058(3) 0.044(2) 0.0085(19) -0.0031(18) 0.0107(19)
C10 0.065(3) 0.076(3) 0.065(3) -0.003(3) -0.008(2) 0.000(3)
C11 0.104(5) 0.074(4) 0.067(3) 0.010(3) -0.018(3) -0.008(3)
C12 0.099(4) 0.078(4) 0.062(3) 0.032(3) 0.012(3) 0.010(3)
C13 0.072(3) 0.080(4) 0.073(3) 0.020(3) 0.022(3) 0.023(3)
C14 0.056(3) 0.064(3) 0.062(3) 0.005(2) 0.004(2) 0.014(2)
C15 0.074(3) 0.063(3) 0.065(3) 0.001(2) 0.002(2) 0.011(2)
C16 0.107(5) 0.083(4) 0.080(4) -0.006(3) -0.033(3) 0.029(3)
C17 0.165(8) 0.091(5) 0.082(4) 0.021(5) -0.019(5) 0.036(4)
C18 0.158(7) 0.070(4) 0.047(3) -0.012(4) 0.003(3) 0.009(3)
C19 0.098(4) 0.065(3) 0.069(3) -0.005(3) 0.026(3) 0.003(3)
C20 0.105(5) 0.110(6) 0.117(6) -0.034(4) 0.037(5) 0.000(4)
C21 0.168(9) 0.097(6) 0.136(8) -0.055(6) 0.076(7) -0.022(5)
C22 0.231(13) 0.087(6) 0.087(5) -0.054(7) 0.046(7) 0.011(4)
C23 0.263(13) 0.079(5) 0.075(4) -0.021(7) 0.035(7) 0.017(4)
C24 0.0371(18) 0.058(2) 0.0372(18) 0.0030(17) -0.0051(15) 0.0022(17)
C25 0.040(2) 0.066(3) 0.048(2) -0.0026(19) -0.0059(17) 0.0018(19)
C26 0.042(2) 0.079(3) 0.053(2) -0.002(2) -0.0169(19) -0.002(2)
C27 0.058(3) 0.079(3) 0.048(2) -0.002(2) -0.027(2) 0.004(2)
C28 0.054(2) 0.073(3) 0.043(2) 0.003(2) -0.0105(18) 0.016(2)
C29 0.042(2) 0.055(2) 0.0387(18) 0.0018(17) -0.0098(16) 0.0090(17)
C30 0.050(2) 0.060(3) 0.0386(19) -0.0013(19) -0.0058(17) 0.0112(18)
C31 0.0399(19) 0.064(3) 0.043(2) -0.0064(18) -0.0036(16) 0.0154(18)
C32 0.043(2) 0.061(3) 0.042(2) -0.0090(18) -0.0063(17) 0.0111(18)
C33 0.046(2) 0.073(3) 0.067(3) -0.004(2) -0.002(2) 0.024(2)
C34 0.076(3) 0.065(3) 0.067(3) -0.003(2) -0.013(3) 0.027(2)
C35 0.075(3) 0.065(3) 0.058(3) -0.015(2) 0.003(2) 0.022(2)
C36 0.058(3) 0.080(3) 0.062(3) -0.008(2) 0.009(2) 0.022(3)
C37 0.049(2) 0.071(3) 0.055(2) -0.005(2) -0.0036(19) 0.018(2)
C38 0.076(3) 0.080(4) 0.073(3) -0.014(3) 0.013(3) 0.021(3)
C39 0.098(5) 0.079(4) 0.106(5) -0.013(3) 0.014(4) 0.031(4)
C40 0.095(4) 0.063(4) 0.124(5) -0.006(3) -0.011(4) 0.030(4)
C41 0.064(3) 0.067(3) 0.089(4) 0.007(2) -0.005(3) 0.014(3)
C42 0.048(2) 0.064(3) 0.059(3) 0.004(2) -0.007(2) 0.009(2)
C43 0.068(3) 0.076(3) 0.070(3) 0.009(3) 0.011(3) 0.017(3)
C44 0.100(5) 0.094(5) 0.094(4) 0.028(4) 0.037(4) 0.023(4)
C45 0.089(4) 0.101(5) 0.106(5) 0.025(4) 0.017(4) 0.003(4)
C46 0.082(4) 0.070(4) 0.108(5) 0.019(3) -0.008(4) 0.001(3)
C47 0.0385(18) 0.049(2) 0.0352(17) 0.0017(16) 0.0002(14) 0.0089(15)
C48 0.047(2) 0.065(3) 0.048(2) 0.0135(19) 0.0022(18) 0.013(2)
C49 0.055(3) 0.098(4) 0.054(2) 0.026(3) 0.015(2) 0.023(3)
C50 0.069(3) 0.110(4) 0.050(3) 0.017(3) 0.020(2) 0.029(3)
C51 0.063(3) 0.088(4) 0.046(2) 0.014(2) 0.008(2) 0.031(2)
C52 0.046(2) 0.058(2) 0.0374(18) 0.0023(18) 0.0006(16) 0.0154(17)
C53 0.044(2) 0.057(2) 0.044(2) 0.0057(18) -0.0027(17) 0.0206(18)
C54 0.0399(19) 0.059(2) 0.048(2) 0.0075(17) -0.0022(17) 0.0206(19)
C55 0.052(2) 0.057(3) 0.052(2) 0.0149(19) 0.0038(19) 0.021(2)
C56 0.058(3) 0.074(3) 0.092(4) 0.009(2) -0.001(3) 0.041(3)
C57 0.080(4) 0.084(4) 0.084(4) 0.013(3) -0.001(3) 0.048(3)
C58 0.095(4) 0.083(4) 0.065(3) 0.034(3) -0.008(3) 0.025(3)
C59 0.061(3) 0.079(4) 0.076(3) 0.017(3) -0.017(3) 0.018(3)
C60 0.049(2) 0.072(3) 0.067(3) 0.004(2) -0.007(2) 0.023(2)
C61 0.141(6) 0.077(4) 0.054(3) -0.005(4) 0.018(3) 0.008(3)
C62 0.088(4) 0.061(3) 0.055(3) 0.000(3) 0.014(3) 0.003(2)
C63 0.063(3) 0.049(2) 0.057(2) 0.002(2) -0.008(2) 0.015(2)
C64 0.081(3) 0.050(3) 0.068(3) -0.004(2) -0.029(3) 0.026(2)
C65 0.137(6) 0.054(3) 0.050(3) -0.012(3) -0.019(3) 0.014(2)
C66 0.217(10) 0.068(4) 0.066(4) -0.029(5) -0.049(5) 0.011(3)
C67 0.205(11) 0.070(5) 0.113(6) -0.049(6) -0.091(7) 0.025(4)
C68 0.130(7) 0.084(5) 0.149(7) -0.049(5) -0.070(6) 0.046(5)
C69 0.075(4) 0.073(4) 0.119(5) -0.018(3) -0.037(3) 0.032(4)
C70 0.0358(18) 0.041(2) 0.0427(18) 0.0052(15) -0.0001(15) 0.0158(16)
C71 0.0356(18) 0.054(2) 0.058(2) 0.0005(17) -0.0002(17) 0.0206(19)
C72 0.045(2) 0.064(3) 0.073(3) 0.000(2) 0.009(2) 0.028(2)
C73 0.052(2) 0.078(3) 0.058(3) 0.002(2) 0.018(2) 0.027(2)
C74 0.054(2) 0.069(3) 0.042(2) 0.004(2) 0.0079(18) 0.015(2)
C75 0.0383(19) 0.048(2) 0.0431(19) 0.0015(16) 0.0033(16) 0.0140(17)
C76 0.044(2) 0.055(2) 0.0355(17) 0.0047(17) 0.0011(16) 0.0112(16)
C77 0.0358(18) 0.051(2) 0.0427(19) 0.0002(16) -0.0050(15) 0.0105(17)
C78 0.043(2) 0.055(2) 0.0400(19) -0.0065(17) -0.0021(16) 0.0131(17)
C79 0.049(2) 0.066(3) 0.058(2) -0.002(2) -0.002(2) 0.008(2)
C80 0.068(3) 0.067(3) 0.054(3) -0.009(2) 0.006(2) 0.000(2)
C81 0.077(3) 0.070(3) 0.056(3) -0.010(3) -0.014(2) 0.006(2)
C82 0.055(3) 0.080(3) 0.063(3) 0.001(2) -0.018(2) 0.015(2)
C83 0.046(2) 0.066(3) 0.051(2) -0.002(2) -0.0067(18) 0.009(2)
C84 0.053(2) 0.058(3) 0.054(2) -0.003(2) -0.0111(19) 0.016(2)
C85 0.068(3) 0.066(3) 0.060(3) -0.007(2) -0.016(2) 0.004(2)
C86 0.068(3) 0.048(3) 0.066(3) 0.002(2) 0.005(2) 0.004(2)
C87 0.051(2) 0.051(2) 0.054(2) 0.0044(18) 0.0091(19) 0.0122(19)
C88 0.048(2) 0.048(2) 0.0426(19) 0.0077(17) 0.0048(17) 0.0136(17)
C89 0.053(2) 0.051(2) 0.055(2) 0.0101(19) -0.0048(19) 0.0123(19)
C90 0.069(3) 0.070(3) 0.059(3) 0.015(2) -0.015(2) 0.019(2)
C91 0.072(3) 0.071(3) 0.081(3) 0.023(3) -0.005(3) 0.032(3)
C92 0.062(3) 0.052(3) 0.079(3) 0.019(2) 0.006(2) 0.021(2)

loop_
_atom_type_symbol
_atom_type_description
_atom_type_scat_dispersion_real
_atom_type_scat_dispersion_imag
_atom_type_scat_source
C C 0.0033 0.0016 'International Tables Vol C Tables 4.2.6.8 and 6.1.1.4'
H H 0.0000 0.0000 'International Tables Vol C Tables 4.2.6.8 and 6.1.1.4'
N N 0.0061 0.0033 'International Tables Vol C Tables 4.2.6.8 and 6.1.1.4'
O O 0.0106 0.0060 'International Tables Vol C Tables 4.2.6.8 and 6.1.1.4'
S S 0.1246 0.1234 'International Tables Vol C Tables 4.2.6.8 and 6.1.1.4'
Zn Zn 0.2839 1.4301 'International Tables Vol C Tables 4.2.6.8 and 6.1.1.4'

loop_
_geom_angle_atom_site_label_1
_geom_angle_atom_site_label_2
_geom_angle_atom_site_label_3
_geom_angle
Zn1' Zn1 O2 72.67(17)
Zn1' Zn1 N1 83.57(19)
O2 Zn1 N1 153.81(14)
Zn1' Zn1 O1 72.35(17)
O2 Zn1 O1 75.49(11)
N1 Zn1 O1 87.10(12)
Zn1' Zn1 N4 169.91(19)
O2 Zn1 N4 97.92(14)
N1 Zn1 N4 104.88(16)
O1 Zn1 N4 102.17(15)
Zn1' Zn1 S1 76.90(16)
O2 Zn1 S1 102.00(8)
N1 Zn1 S1 82.65(9)
O1 Zn1 S1 148.46(9)
N4 Zn1 S1 109.27(13)
Zn1' Zn1 Zn2 84.53(15)
O2 Zn1 Zn2 40.50(7)
N1 Zn1 Zn2 127.95(9)
O1 Zn1 Zn2 41.15(7)
N4 Zn1 Zn2 85.88(12)
S1 Zn1 Zn2 142.20(4)
O2 Zn2 N8 96.29(13)
O2 Zn2 O1 75.16(10)
N8 Zn2 O1 106.41(13)
O2 Zn2 N5 85.80(11)
N8 Zn2 N5 116.88(14)
O1 Zn2 N5 134.27(13)
O2 Zn2 S2 156.31(10)
N8 Zn2 S2 107.37(11)
O1 Zn2 S2 98.58(8)
N5 Zn2 S2 82.59(9)
O2 Zn2 Zn1 40.54(7)
N8 Zn2 Zn1 120.87(10)
O1 Zn2 Zn1 40.73(8)
N5 Zn2 Zn1 100.60(9)
S2 Zn2 Zn1 122.10(4)
O4 Zn3 O3 75.88(10)
O4 Zn3 N9 153.59(13)
O3 Zn3 N9 87.39(11)
O4 Zn3 N12 95.64(12)
O3 Zn3 N12 99.50(13)
N9 Zn3 N12 107.32(13)
O4 Zn3 S3 103.30(7)
O3 Zn3 S3 153.57(9)
N9 Zn3 S3 82.72(9)
N12 Zn3 S3 106.83(11)
O4 Zn3 Zn4 40.67(7)
O3 Zn3 Zn4 40.89(7)
N9 Zn3 Zn4 128.12(9)
N12 Zn3 Zn4 83.40(10)
S3 Zn3 Zn4 143.93(3)
O4 Zn4 O3 75.45(9)
O4 Zn4 N14 85.41(11)
O3 Zn4 N14 135.30(11)
O4 Zn4 N13 95.79(12)
O3 Zn4 N13 104.84(12)
N14 Zn4 N13 117.17(12)
O4 Zn4 S4 157.53(9)
O3 Zn4 S4 99.71(8)
N14 Zn4 S4 83.02(9)
N13 Zn4 S4 106.63(9)
O4 Zn4 Zn3 40.37(7)
O3 Zn4 Zn3 40.71(7)
N14 Zn4 Zn3 101.58(8)
N13 Zn4 Zn3 118.96(9)
S4 Zn4 Zn3 124.14(3)
C8 S1 Zn1 93.11(14)
C31 S2 Zn2 94.85(14)
C54 S3 Zn3 93.71(13)
C77 S4 Zn4 94.44(13)
C1 O1 Zn1 130.4(3)
C1 O1 Zn2 130.5(2)
Zn1 O1 Zn2 98.12(10)
C24 O2 Zn2 126.6(2)
C24 O2 Zn1 123.8(2)
Zn2 O2 Zn1 98.96(11)
C47 O3 Zn3 130.8(2)
C47 O3 Zn4 130.4(2)
Zn3 O3 Zn4 98.40(10)
C70 O4 Zn3 125.4(2)
C70 O4 Zn4 126.6(2)
Zn3 O4 Zn4 98.96(10)
C7 N1 N2 114.0(3)
C7 N1 Zn1 127.7(3)
N2 N1 Zn1 118.2(2)
C8 N2 N1 112.5(3)
C8 N3 C9 128.8(4)
C8 N3 H3N 115.6
C9 N3 H3N 115.6
C30 N5 N6 113.3(3)
C30 N5 Zn2 125.8(3)
N6 N5 Zn2 120.5(2)
C15 N4 C16 118.2(5)
C15 N4 Zn1 120.5(4)
C16 N4 Zn1 121.0(4)
C31 N6 N5 113.6(3)
C31 N7 C32 128.6(3)
C31 N7 H7N 115.7
C32 N7 H7N 115.7
C38 N8 C42 118.1(4)
C38 N8 Zn2 115.9(4)
C42 N8 Zn2 126.0(3)
C53 N9 N10 113.2(3)
C53 N9 Zn3 127.7(3)
N10 N9 Zn3 119.1(2)
C54 N10 N9 113.0(3)
C54 N11 C55 127.3(3)
C54 N11 H11N 116.4
C55 N11 H11N 116.4
C63 N12 C62 117.5(4)
C63 N12 Zn3 121.8(3)
C62 N12 Zn3 120.3(3)
C84 N13 C88 118.7(4)
C84 N13 Zn4 115.8(3)
C88 N13 Zn4 125.4(3)
C76 N14 N15 113.5(3)
C76 N14 Zn4 125.9(3)
N15 N14 Zn4 120.0(2)
C77 N15 N14 114.3(3)
C77 N16 C78 128.5(3)
C77 N16 H16N 115.7
C78 N16 H16N 115.7
O1 C1 C2 120.2(4)
O1 C1 C6 121.8(4)
C2 C1 C6 117.9(3)
C3 C2 C1 121.5(4)
C3 C2 H2 119.3
C1 C2 H2 119.3
C4 C3 C2 120.7(5)
C4 C3 H3 119.6
C2 C3 H3 119.6
C3 C4 C5 119.8(4)
C3 C4 H4 120.1
C5 C4 H4 120.1
C4 C5 C6 121.4(4)
C4 C5 H5 119.3
C6 C5 H5 119.3
C1 C6 C5 118.6(4)
C1 C6 C7 125.4(3)
C5 C6 C7 115.8(4)
N1 C7 C6 126.6(4)
N1 C7 H7 116.7
C6 C7 H7 116.7
N2 C8 N3 117.6(4)
N2 C8 S1 127.9(3)
N3 C8 S1 114.5(3)
C10 C9 C14 119.1(4)
C10 C9 N3 123.2(4)
C14 C9 N3 117.7(4)
C9 C10 C11 118.0(5)
C9 C10 H10 121.0
C11 C10 H10 121.0
C12 C11 C10 122.6(6)
C12 C11 H11 118.7
C10 C11 H11 118.7
C13 C12 C11 118.9(5)
C13 C12 H12 120.6
C11 C12 H12 120.6
C12 C13 C14 121.2(5)
C12 C13 H13 119.4
C14 C13 H13 119.4
C13 C14 C9 120.2(5)
C13 C14 H14 119.9
C9 C14 H14 119.9
N4 C15 C19 123.5(5)
N4 C15 H15 118.3
C19 C15 H15 118.3
N4 C16 C17 123.2(7)
N4 C16 H16 118.4
C17 C16 H16 118.4
C16 C17 C18 120.3(6)
C16 C17 H17 119.9
C18 C17 H17 119.9
C19 C18 C23 119.1(9)
C19 C18 C17 116.1(6)
C23 C18 C17 124.8(8)
C18 C19 C20 119.8(7)
C18 C19 C15 118.6(6)
C20 C19 C15 121.5(7)
C21 C20 C19 117.9(10)
C21 C20 H20 121.1
C19 C20 H20 121.1
C22 C21 C20 122.9(10)
C22 C21 H21 118.6
C20 C21 H21 118.6
C21 C22 C23 119.5(9)
C21 C22 H22 120.2
C23 C22 H22 120.2
C22 C23 C18 120.9(10)
C22 C23 H23 119.6
C18 C23 H23 119.6
O2 C24 C25 119.1(4)
O2 C24 C29 121.6(3)
C25 C24 C29 119.3(3)
C26 C25 C24 120.4(4)
C26 C25 H25 119.8
C24 C25 H25 119.8
C27 C26 C25 120.6(4)
C27 C26 H26 119.7
C25 C26 H26 119.7
C28 C27 C26 119.3(4)
C28 C27 H27 120.3
C26 C27 H27 120.3
C27 C28 C29 122.3(4)
C27 C28 H28 118.8
C29 C28 H28 118.8
C28 C29 C24 118.0(4)
C28 C29 C30 117.5(4)
C24 C29 C30 124.5(3)
N5 C30 C29 126.7(4)
N5 C30 H30 116.7
C29 C30 H30 116.7
N6 C31 N7 118.3(3)
N6 C31 S2 127.8(3)
N7 C31 S2 113.8(3)
C37 C32 C33 118.8(4)
C37 C32 N7 117.8(4)
C33 C32 N7 123.3(4)
C34 C33 C32 118.8(4)
C34 C33 H33 120.6
C32 C33 H33 120.6
C35 C34 C33 121.9(5)
C35 C34 H34 119.1
C33 C34 H34 119.1
C36 C35 C34 118.8(4)
C36 C35 H35 120.6
C34 C35 H35 120.6
C35 C36 C37 120.9(5)
C35 C36 H36 119.6
C37 C36 H36 119.6
C36 C37 C32 120.9(4)
C36 C37 H37 119.5
C32 C37 H37 119.5
N8 C38 C39 124.9(6)
N8 C38 H38 117.5
C39 C38 H38 117.5
C38 C39 C40 118.2(6)
C38 C39 H39 120.9
C40 C39 H39 120.9
C39 C40 C41 119.7(6)
C39 C40 H40 120.2
C41 C40 H40 120.2
C46 C41 C40 122.9(6)
C46 C41 C42 119.1(5)
C40 C41 C42 118.0(5)
N8 C42 C43 120.4(4)
N8 C42 C41 121.0(4)
C43 C42 C41 118.5(5)
C44 C43 C42 120.0(6)
C44 C43 H43 120.0
C42 C43 H43 120.0
C43 C44 C45 121.5(6)
C43 C44 H44 119.3
C45 C44 H44 119.3
C46 C45 C44 120.8(6)
C46 C45 H45 119.6
C44 C45 H45 119.6
C45 C46 C41 120.0(6)
C45 C46 H46 120.0
C41 C46 H46 120.0
O3 C47 C48 120.3(3)
O3 C47 C52 121.9(3)
C48 C47 C52 117.7(3)
C49 C48 C47 122.0(4)
C49 C48 H48 119.0
C47 C48 H48 119.0
C48 C49 C50 120.4(4)
C48 C49 H49 119.8
C50 C49 H49 119.8
C51 C50 C49 118.6(4)
C51 C50 H50 120.7
C49 C50 H50 120.7
C50 C51 C52 122.4(4)
C50 C51 H51 118.8
C52 C51 H51 118.8
C51 C52 C47 118.8(4)
C51 C52 C53 115.8(4)
C47 C52 C53 125.3(3)
N9 C53 C52 126.5(3)
N9 C53 H53 116.7
C52 C53 H53 116.7
N10 C54 N11 118.7(3)
N10 C54 S3 127.8(3)
N11 C54 S3 113.5(3)
C60 C55 C56 118.5(4)
C60 C55 N11 117.8(4)
C56 C55 N11 123.6(4)
C55 C56 C57 119.9(5)
C55 C56 H56 120.1
C57 C56 H56 120.1
C56 C57 C58 120.1(5)
C56 C57 H57 120.0
C58 C57 H57 120.0
C59 C58 C57 119.9(5)
C59 C58 H58 120.0
C57 C58 H58 120.0
C58 C59 C60 120.4(5)
C58 C59 H59 119.8
C60 C59 H59 119.8
C59 C60 C55 121.1(5)
C59 C60 H60 119.4
C55 C60 H60 119.4
C62 C61 C65 120.0(6)
C62 C61 H61 120.0
C65 C61 H61 120.0
C61 C62 N12 122.6(5)
C61 C62 H62 118.7
N12 C62 H62 118.7
N12 C63 C64 124.6(5)
N12 C63 H63 117.7
C64 C63 H63 117.7
C69 C64 C63 123.2(6)
C69 C64 C65 119.8(5)
C63 C64 C65 117.0(5)
C64 C65 C61 118.3(5)
C64 C65 C66 116.6(7)
C61 C65 C66 125.1(7)
C67 C66 C65 121.2(8)
C67 C66 H66 119.4
C65 C66 H66 119.4
C66 C67 C68 120.4(7)
C66 C67 H67 119.8
C68 C67 H67 119.8
C69 C68 C67 121.6(8)
C69 C68 H68 119.2
C67 C68 H68 119.2
C68 C69 C64 120.3(8)
C68 C69 H69 119.9
C64 C69 H69 119.9
O4 C70 C71 120.0(3)
O4 C70 C75 121.7(3)
C71 C70 C75 118.2(3)
C72 C71 C70 121.5(4)
C72 C71 H71 119.3
C70 C71 H71 119.3
C71 C72 C73 121.1(4)
C71 C72 H72 119.5
C73 C72 H72 119.5
C74 C73 C72 118.4(4)
C74 C73 H73 120.8
C72 C73 H73 120.8
C73 C74 C75 122.1(4)
C73 C74 H74 119.0
C75 C74 H74 119.0
C70 C75 C74 118.7(4)
C70 C75 C76 124.3(3)
C74 C75 C76 117.0(4)
N14 C76 C75 126.3(4)
N14 C76 H76 116.9
C75 C76 H76 116.9
N15 C77 N16 118.1(3)
N15 C77 S4 127.9(3)
N16 C77 S4 114.0(3)
C79 C78 N16 123.5(4)
C79 C78 C83 119.5(4)
N16 C78 C83 116.9(4)
C78 C79 C80 119.5(4)
C78 C79 H79 120.2
C80 C79 H79 120.2
C81 C80 C79 120.6(5)
C81 C80 H80 119.7
C79 C80 H80 119.7
C82 C81 C80 119.8(5)
C82 C81 H81 120.1
C80 C81 H81 120.1
C83 C82 C81 120.5(5)
C83 C82 H82 119.8
C81 C82 H82 119.8
C82 C83 C78 120.1(4)
C82 C83 H83 120.0
C78 C83 H83 120.0
N13 C84 C85 123.5(4)
N13 C84 H84 118.2
C85 C84 H84 118.2
C86 C85 C84 118.4(4)
C86 C85 H85 120.8
C84 C85 H85 120.8
C87 C86 C85 120.1(4)
C87 C86 H86 120.0
C85 C86 H86 120.0
C86 C87 C92 122.4(4)
C86 C87 C88 118.3(4)
C92 C87 C88 119.3(4)
N13 C88 C89 120.0(4)
N13 C88 C87 121.0(4)
C89 C88 C87 118.9(4)
C90 C89 C88 120.0(4)
C90 C89 H89 120.0
C88 C89 H89 120.0
C89 C90 C91 120.6(5)
C89 C90 H90 119.7
C91 C90 H90 119.7
C92 C91 C90 120.6(4)
C92 C91 H91 119.7
C90 C91 H91 119.7
C91 C92 C87 120.5(5)
C91 C92 H92 119.7
C87 C92 H92 119.7
C93 N17 C97 120.0
N17 C93 C94 120.0
N17 C93 H93A 120.0
C94 C93 H93A 120.0
C95 C94 C93 120.0
C95 C94 H94A 120.0
C93 C94 H94A 120.0
C94 C95 C96 120.0
C94 C95 H95A 120.0
C96 C95 H95A 120.0
C97 C96 C95 120.0
C97 C96 C101 120.0
C95 C96 C101 120.0
C98 C97 C96 120.0
C98 C97 N17 120.0
C96 C97 N17 120.0
C99 C98 C97 120.0
C99 C98 H98A 120.0
C97 C98 H98A 120.0
C98 C99 C100 120.0
C98 C99 H99A 120.0
C100 C99 H99A 120.0
C101 C100 C99 120.0
C101 C100 H10B 120.0
C99 C100 H10B 120.0
C100 C101 C96 120.0
C100 C101 H10C 120.0
C96 C101 H10C 120.0
N18 C102 C106 120.0
N18 C102 H10A 120.0
C106 C102 H10A 120.0
C102 N18 C103 120.0
C104 C103 N18 120.0
C104 C103 H10D 120.0
N18 C103 H10D 120.0
C105 C104 C103 120.0
C105 C104 H10E 120.0
C103 C104 H10E 120.0
C104 C105 C106 120.0
C104 C105 C110 120.0
C106 C105 C110 120.0
C107 C106 C105 120.0
C107 C106 C102 120.0
C105 C106 C102 120.0
C106 C107 C108 120.0
C106 C107 H10F 120.0
C108 C107 H10F 120.0
C109 C108 C107 120.0
C109 C108 H10G 120.0
C107 C108 H10G 120.0
C108 C109 C110 120.0
C108 C109 H10H 120.0
C110 C109 H10H 120.0
C109 C110 C105 120.0
C109 C110 H11A 120.0
C105 C110 H11A 120.0
C1' N1' C5' 120.0
N1' C1' C2' 120.0
N1' C1' H1'A 120.0
C2' C1' H1'A 120.0
C1' C2' C3' 120.0
C1' C2' H2'A 120.0
C3' C2' H2'A 120.0
C4' C3' C2' 120.0
C4' C3' H3'A 120.0
C2' C3' H3'A 120.0
C5' C4' C3' 120.0
C5' C4' C9' 120.0
C3' C4' C9' 120.0
C6' C5' C4' 120.0
C6' C5' N1' 120.0
C4' C5' N1' 120.0
C7' C6' C5' 120.0
C7' C6' H6'A 120.0
C5' C6' H6'A 120.0
C6' C7' C8' 120.0
C6' C7' H7'A 120.0
C8' C7' H7'A 120.0
C7' C8' C9' 120.0
C7' C8' H8'A 120.0
C9' C8' H8'A 120.0
C8' C9' C4' 120.0
C8' C9' H9'A 120.0
C4' C9' H9'A 120.0
N2' C10' C14' 120.0
N2' C10' H10I 120.0
C14' C10' H10I 120.0
C11' N2' C10' 120.0
N2' C11' C12' 120.0
N2' C11' H11B 120.0
C12' C11' H11B 120.0
C11' C12' C13' 120.0
C11' C12' H12A 120.0
C13' C12' H12A 120.0
C14' C13' C12' 120.0
C14' C13' C18' 120.0
C12' C13' C18' 120.0
C15' C14' C13' 120.0
C15' C14' C10' 120.0
C13' C14' C10' 120.0
C14' C15' C16' 120.0
C14' C15' H15A 120.0
C16' C15' H15A 120.0
C17' C16' C15' 120.0
C17' C16' H16A 120.0
C15' C16' H16A 120.0
C18' C17' C16' 120.0
C18' C17' H17A 120.0
C16' C17' H17A 120.0
C17' C18' C13' 120.0
C17' C18' H18B 120.0
C13' C18' H18B 120.0

loop_
_geom_bond_atom_site_label_1
_geom_bond_atom_site_label_2
_geom_bond_distance
_geom_bond_publ_flag
Zn1 Zn1' 1.279(4) no
Zn1 O2 2.065(3) ?
Zn1 N1 2.066(3) ?
Zn1 O1 2.069(3) ?
Zn1 N4 2.102(4) ?
Zn1 S1 2.3403(12) ?
Zn1 Zn2 3.1388(7) ?
Zn2 O2 2.064(3) ?
Zn2 N8 2.080(4) ?
Zn2 O1 2.086(3) ?
Zn2 N5 2.099(3) ?
Zn2 S2 2.3522(11) ?
Zn3 O4 2.051(2) ?
Zn3 O3 2.062(2) ?
Zn3 N9 2.062(3) ?
Zn3 N12 2.086(4) ?
Zn3 S3 2.3413(11) ?
Zn3 Zn4 3.1272(6) ?
Zn4 O4 2.063(2) ?
Zn4 O3 2.069(2) ?
Zn4 N14 2.088(3) ?
Zn4 N13 2.088(3) ?
Zn4 S4 2.3595(10) ?
S1 C8 1.741(4) ?
S2 C31 1.749(4) ?
S3 C54 1.745(4) ?
S4 C77 1.747(4) ?
O1 C1 1.337(4) ?
O2 C24 1.343(4) ?
O3 C47 1.337(4) ?
O4 C70 1.334(4) ?
N1 C7 1.276(5) ?
N1 N2 1.403(5) ?
N2 C8 1.307(5) ?
N3 C8 1.366(5) ?
N3 C9 1.406(5) ?
N3 H3N 0.8600 ?
N5 C30 1.286(5) ?
N5 N6 1.390(4) ?
N4 C15 1.322(7) ?
N4 C16 1.337(7) ?
N6 C31 1.313(5) ?
N7 C31 1.373(5) ?
N7 C32 1.404(5) ?
N7 H7N 0.8600 ?
N8 C38 1.318(6) ?
N8 C42 1.379(6) ?
N9 C53 1.289(5) ?
N9 N10 1.407(4) ?
N10 C54 1.297(5) ?
N11 C54 1.376(5) ?
N11 C55 1.412(5) ?
N11 H11N 0.8600 ?
N12 C63 1.325(6) ?
N12 C62 1.366(6) ?
N13 C84 1.324(5) ?
N13 C88 1.376(5) ?
N14 C76 1.291(5) ?
N14 N15 1.393(4) ?
N15 C77 1.305(5) ?
N16 C77 1.367(5) ?
N16 C78 1.404(5) ?
N16 H16N 0.8600 ?
C1 C2 1.408(6) ?
C1 C6 1.406(6) ?
C2 C3 1.373(6) ?
C2 H2 0.9300 ?
C3 C4 1.361(7) ?
C3 H3 0.9300 ?
C4 C5 1.369(7) ?
C4 H4 0.9300 ?
C5 C6 1.417(5) ?
C5 H5 0.9300 ?
C6 C7 1.441(6) ?
C7 H7 0.9300 ?
C9 C10 1.378(7) ?
C9 C14 1.393(6) ?
C10 C11 1.405(8) ?
C10 H10 0.9300 ?
C11 C12 1.349(9) ?
C11 H11 0.9300 ?
C12 C13 1.348(8) ?
C12 H12 0.9300 ?
C13 C14 1.381(7) ?
C13 H13 0.9300 ?
C14 H14 0.9300 ?
C15 C19 1.424(7) ?
C15 H15 0.9300 ?
C16 C17 1.348(9) ?
C16 H16 0.9300 ?
C17 C18 1.451(11) ?
C17 H17 0.9300 ?
C18 C19 1.378(9) ?
C18 C23 1.383(10) ?
C19 C20 1.400(9) ?
C20 C21 1.372(11) ?
C20 H20 0.9300 ?
C21 C22 1.330(15) ?
C21 H21 0.9300 ?
C22 C23 1.360(15) ?
C22 H22 0.9300 ?
C23 H23 0.9300 ?
C24 C25 1.394(5) ?
C24 C29 1.414(6) ?
C25 C26 1.390(6) ?
C25 H25 0.9300 ?
C26 C27 1.376(7) ?
C26 H26 0.9300 ?
C27 C28 1.366(6) ?
C27 H27 0.9300 ?
C28 C29 1.402(5) ?
C28 H28 0.9300 ?
C29 C30 1.441(6) ?
C30 H30 0.9300 ?
C32 C37 1.384(6) ?
C32 C33 1.386(6) ?
C33 C34 1.383(6) ?
C33 H33 0.9300 ?
C34 C35 1.373(7) ?
C34 H34 0.9300 ?
C35 C36 1.353(7) ?
C35 H35 0.9300 ?
C36 C37 1.370(6) ?
C36 H36 0.9300 ?
C37 H37 0.9300 ?
C38 C39 1.381(8) ?
C38 H38 0.9300 ?
C39 C40 1.384(9) ?
C39 H39 0.9300 ?
C40 C41 1.406(8) ?
C40 H40 0.9300 ?
C41 C46 1.409(8) ?
C41 C42 1.422(7) ?
C42 C43 1.397(7) ?
C43 C44 1.361(7) ?
C43 H43 0.9300 ?
C44 C45 1.374(9) ?
C44 H44 0.9300 ?
C45 C46 1.351(9) ?
C45 H45 0.9300 ?
C46 H46 0.9300 ?
C47 C48 1.398(5) ?
C47 C52 1.408(5) ?
C48 C49 1.370(6) ?
C48 H48 0.9300 ?
C49 C50 1.389(7) ?
C49 H49 0.9300 ?
C50 C51 1.364(7) ?
C50 H50 0.9300 ?
C51 C52 1.400(5) ?
C51 H51 0.9300 ?
C52 C53 1.445(6) ?
C53 H53 0.9300 ?
C55 C60 1.386(6) ?
C55 C56 1.384(6) ?
C56 C57 1.396(7) ?
C56 H56 0.9300 ?
C57 C58 1.385(8) ?
C57 H57 0.9300 ?
C58 C59 1.352(8) ?
C58 H58 0.9300 ?
C59 C60 1.378(6) ?
C59 H59 0.9300 ?
C60 H60 0.9300 ?
C61 C62 1.351(8) ?
C61 C65 1.407(9) ?
C61 H61 0.9300 ?
C62 H62 0.9300 ?
C63 C64 1.398(7) ?
C63 H63 0.9300 ?
C64 C69 1.392(8) ?
C64 C65 1.405(8) ?
C65 C66 1.439(9) ?
C66 C67 1.333(13) ?
C66 H66 0.9300 ?
C67 C68 1.361(13) ?
C67 H67 0.9300 ?
C68 C69 1.347(9) ?
C68 H68 0.9300 ?
C69 H69 0.9300 ?
C70 C71 1.404(5) ?
C70 C75 1.413(5) ?
C71 C72 1.375(6) ?
C71 H71 0.9300 ?
C72 C73 1.386(7) ?
C72 H72 0.9300 ?
C73 C74 1.381(6) ?
C73 H73 0.9300 ?
C74 C75 1.410(5) ?
C74 H74 0.9300 ?
C75 C76 1.433(5) ?
C76 H76 0.9300 ?
C78 C79 1.387(6) ?
C78 C83 1.404(6) ?
C79 C80 1.391(6) ?
C79 H79 0.9300 ?
C80 C81 1.387(7) ?
C80 H80 0.9300 ?
C81 C82 1.376(7) ?
C81 H81 0.9300 ?
C82 C83 1.379(6) ?
C82 H82 0.9300 ?
C83 H83 0.9300 ?
C84 C85 1.396(7) ?
C84 H84 0.9300 ?
C85 C86 1.382(7) ?
C85 H85 0.9300 ?
C86 C87 1.390(7) ?
C86 H86 0.9300 ?
C87 C92 1.401(6) ?
C87 C88 1.418(6) ?
C88 C89 1.410(6) ?
C89 C90 1.363(6) ?
C89 H89 0.9300 ?
C90 C91 1.404(7) ?
C90 H90 0.9300 ?
C91 C92 1.353(7) ?
C91 H91 0.9300 ?
C92 H92 0.9300 ?
N17 C93 1.3900 ?
N17 C97 1.3900 ?
C93 C94 1.3900 ?
C93 H93A 0.9300 ?
C94 C95 1.3900 ?
C94 H94A 0.9300 ?
C95 C96 1.3900 ?
C95 H95A 0.9300 ?
C96 C97 1.3900 ?
C96 C101 1.3900 ?
C97 C98 1.3900 ?
C98 C99 1.3900 ?
C98 H98A 0.9300 ?
C99 C100 1.3900 ?
C99 H99A 0.9300 ?
C100 C101 1.3900 ?
C100 H10B 0.9300 ?
C101 H10C 0.9300 ?
C102 N18 1.3900 ?
C102 C106 1.3900 ?
C102 H10A 0.9300 ?
N18 C103 1.3900 ?
C103 C104 1.3900 ?
C103 H10D 0.9300 ?
C104 C105 1.3900 ?
C104 H10E 0.9300 ?
C105 C106 1.3900 ?
C105 C110 1.3900 ?
C106 C107 1.3900 ?
C107 C108 1.3900 ?
C107 H10F 0.9300 ?
C108 C109 1.3900 ?
C108 H10G 0.9300 ?
C109 C110 1.3900 ?
C109 H10H 0.9300 ?
C110 H11A 0.9300 ?
N1' C1' 1.3900 ?
N1' C5' 1.3900 ?
C1' C2' 1.3900 ?
C1' H1'A 0.9300 ?
C2' C3' 1.3900 ?
C2' H2'A 0.9300 ?
C3' C4' 1.3900 ?
C3' H3'A 0.9300 ?
C4' C5' 1.3900 ?
C4' C9' 1.3900 ?
C5' C6' 1.3900 ?
C6' C7' 1.3900 ?
C6' H6'A 0.9300 ?
C7' C8' 1.3900 ?
C7' H7'A 0.9300 ?
C8' C9' 1.3900 ?
C8' H8'A 0.9300 ?
C9' H9'A 0.9300 ?
C10' N2' 1.3900 ?
C10' C14' 1.3900 ?
C10' H10I 0.9300 ?
N2' C11' 1.3900 ?
C11' C12' 1.3900 ?
C11' H11B 0.9300 ?
C12' C13' 1.3900 ?
C12' H12A 0.9300 ?
C13' C14' 1.3900 ?
C13' C18' 1.3900 ?
C14' C15' 1.3900 ?
C15' C16' 1.3900 ?
C15' H15A 0.9300 ?
C16' C17' 1.3900 ?
C16' H16A 0.9300 ?
C17' C18' 1.3900 ?
C17' H17A 0.9300 ?
C18' H18B 0.9300 ?

loop_
_geom_torsion_atom_site_label_1
_geom_torsion_atom_site_label_2
_geom_torsion_atom_site_label_3
_geom_torsion_atom_site_label_4
_geom_torsion
Zn1' Zn1 Zn2 O2 -69.6(2)
N1 Zn1 Zn2 O2 -147.04(19)
O1 Zn1 Zn2 O2 -138.91(19)
N4 Zn1 Zn2 O2 107.28(17)
S1 Zn1 Zn2 O2 -9.26(14)
Zn1' Zn1 Zn2 N8 -9.75(19)
O2 Zn1 Zn2 N8 59.85(17)
N1 Zn1 Zn2 N8 -87.19(19)
O1 Zn1 Zn2 N8 -79.06(18)
N4 Zn1 Zn2 N8 167.13(16)
S1 Zn1 Zn2 N8 50.58(14)
Zn1' Zn1 Zn2 O1 69.3(2)
O2 Zn1 Zn2 O1 138.91(19)
N1 Zn1 Zn2 O1 -8.13(19)
N4 Zn1 Zn2 O1 -113.81(17)
S1 Zn1 Zn2 O1 129.65(15)
Zn1' Zn1 Zn2 N5 -140.12(18)
O2 Zn1 Zn2 N5 -70.52(16)
N1 Zn1 Zn2 N5 142.44(17)
O1 Zn1 Zn2 N5 150.56(16)
N4 Zn1 Zn2 N5 36.76(14)
S1 Zn1 Zn2 N5 -79.79(11)
Zn1' Zn1 Zn2 S2 132.02(15)
O2 Zn1 Zn2 S2 -158.38(13)
N1 Zn1 Zn2 S2 54.58(15)
O1 Zn1 Zn2 S2 62.71(14)
N4 Zn1 Zn2 S2 -51.10(11)
S1 Zn1 Zn2 S2 -167.64(7)
O3 Zn3 Zn4 O4 140.56(17)
N9 Zn3 Zn4 O4 146.48(17)
N12 Zn3 Zn4 O4 -106.65(15)
S3 Zn3 Zn4 O4 3.00(13)
O4 Zn3 Zn4 O3 -140.56(17)
N9 Zn3 Zn4 O3 5.91(17)
N12 Zn3 Zn4 O3 112.78(15)
S3 Zn3 Zn4 O3 -137.57(14)
O4 Zn3 Zn4 N14 68.47(15)
O3 Zn3 Zn4 N14 -150.96(15)
N9 Zn3 Zn4 N14 -145.05(15)
N12 Zn3 Zn4 N14 -38.18(13)
S3 Zn3 Zn4 N14 71.47(11)
O4 Zn3 Zn4 N13 -61.78(15)
O3 Zn3 Zn4 N13 78.79(15)
N9 Zn3 Zn4 N13 84.70(16)
N12 Zn3 Zn4 N13 -168.43(13)
S3 Zn3 Zn4 N13 -58.78(12)
O4 Zn3 Zn4 S4 157.84(12)
O3 Zn3 Zn4 S4 -61.60(12)
N9 Zn3 Zn4 S4 -55.68(13)
N12 Zn3 Zn4 S4 51.19(10)
S3 Zn3 Zn4 S4 160.84(7)
Zn1' Zn1 S1 C8 -101.1(2)
O2 Zn1 S1 C8 -169.88(18)
N1 Zn1 S1 C8 -16.04(19)
O1 Zn1 S1 C8 -88.1(2)
N4 Zn1 S1 C8 87.21(19)
Zn2 Zn1 S1 C8 -163.74(15)
O2 Zn2 S2 C31 66.7(2)
N8 Zn2 S2 C31 -110.52(19)
O1 Zn2 S2 C31 139.20(18)
N5 Zn2 S2 C31 5.39(18)
Zn1 Zn2 S2 C31 103.29(16)
O4 Zn3 S3 C54 166.95(17)
O3 Zn3 S3 C54 82.0(2)
N9 Zn3 S3 C54 13.11(18)
N12 Zn3 S3 C54 -92.85(18)
Zn4 Zn3 S3 C54 164.95(15)
O4 Zn4 S4 C77 -63.0(2)
O3 Zn4 S4 C77 -138.32(16)
N14 Zn4 S4 C77 -3.44(16)
N13 Zn4 S4 C77 112.89(16)
Zn3 Zn4 S4 C77 -102.72(14)
Zn1' Zn1 O1 C1 88.6(4)
O2 Zn1 O1 C1 164.7(4)
N1 Zn1 O1 C1 4.4(4)
N4 Zn1 O1 C1 -100.2(3)
S1 Zn1 O1 C1 75.3(4)
Zn2 Zn1 O1 C1 -169.2(4)
Zn1' Zn1 O1 Zn2 -102.24(19)
O2 Zn1 O1 Zn2 -26.16(12)
N1 Zn1 O1 Zn2 173.59(15)
N4 Zn1 O1 Zn2 68.99(16)
S1 Zn1 O1 Zn2 -115.54(13)
O2 Zn2 O1 C1 -164.6(4)
N8 Zn2 O1 C1 -72.3(4)
N5 Zn2 O1 C1 126.7(3)
S2 Zn2 O1 C1 38.7(4)
Zn1 Zn2 O1 C1 169.2(4)
O2 Zn2 O1 Zn1 26.23(12)
N8 Zn2 O1 Zn1 118.53(14)
N5 Zn2 O1 Zn1 -42.4(2)
S2 Zn2 O1 Zn1 -130.42(10)
N8 Zn2 O2 C24 83.4(3)
O1 Zn2 O2 C24 -171.2(4)
N5 Zn2 O2 C24 -33.2(3)
S2 Zn2 O2 C24 -93.9(4)
Zn1 Zn2 O2 C24 -144.9(4)
N8 Zn2 O2 Zn1 -131.69(14)
O1 Zn2 O2 Zn1 -26.34(12)
N5 Zn2 O2 Zn1 111.69(14)
S2 Zn2 O2 Zn1 51.0(2)
Zn1' Zn1 O2 C24 -111.5(3)
N1 Zn1 O2 C24 -137.3(3)
O1 Zn1 O2 C24 172.8(3)
N4 Zn1 O2 C24 72.2(3)
S1 Zn1 O2 C24 -39.5(3)
Zn2 Zn1 O2 C24 146.3(4)
Zn1' Zn1 O2 Zn2 102.21(19)
N1 Zn1 O2 Zn2 76.4(3)
O1 Zn1 O2 Zn2 26.53(12)
N4 Zn1 O2 Zn2 -74.06(15)
S1 Zn1 O2 Zn2 174.21(9)
O4 Zn3 O3 C47 -161.7(3)
N9 Zn3 O3 C47 -2.3(3)
N12 Zn3 O3 C47 104.9(3)
S3 Zn3 O3 C47 -70.1(4)
Zn4 Zn3 O3 C47 173.1(4)
O4 Zn3 O3 Zn4 25.27(11)
N9 Zn3 O3 Zn4 -175.35(13)
N12 Zn3 O3 Zn4 -68.22(13)
S3 Zn3 O3 Zn4 116.80(14)
O4 Zn4 O3 C47 161.7(3)
N14 Zn4 O3 C47 -130.6(3)
N13 Zn4 O3 C47 69.5(3)
S4 Zn4 O3 C47 -40.7(3)
Zn3 Zn4 O3 C47 -173.1(4)
O4 Zn4 O3 Zn3 -25.16(11)
N14 Zn4 O3 Zn3 42.53(19)
N13 Zn4 O3 Zn3 -117.39(12)
S4 Zn4 O3 Zn3 132.39(9)
O3 Zn3 O4 C70 -173.9(3)
N9 Zn3 O4 C70 133.8(3)
N12 Zn3 O4 C70 -75.5(3)
S3 Zn3 O4 C70 33.3(3)
Zn4 Zn3 O4 C70 -148.5(3)
O3 Zn3 O4 Zn4 -25.39(11)
N9 Zn3 O4 Zn4 -77.6(3)
N12 Zn3 O4 Zn4 73.01(14)
S3 Zn3 O4 Zn4 -178.19(8)
O3 Zn4 O4 C70 173.3(3)
N14 Zn4 O4 C70 34.1(3)
N13 Zn4 O4 C70 -82.8(3)
S4 Zn4 O4 C70 93.2(3)
Zn3 Zn4 O4 C70 148.0(4)
O3 Zn4 O4 Zn3 25.34(11)
N14 Zn4 O4 Zn3 -113.90(13)
N13 Zn4 O4 Zn3 129.21(12)
S4 Zn4 O4 Zn3 -54.8(2)
Zn1' Zn1 N1 C7 -82.8(4)
O2 Zn1 N1 C7 -58.1(5)
O1 Zn1 N1 C7 -10.3(4)
N4 Zn1 N1 C7 91.5(4)
S1 Zn1 N1 C7 -160.4(4)
Zn2 Zn1 N1 C7 -4.9(5)
Zn1' Zn1 N1 N2 100.7(4)
O2 Zn1 N1 N2 125.4(3)
O1 Zn1 N1 N2 173.3(3)
N4 Zn1 N1 N2 -84.9(3)
S1 Zn1 N1 N2 23.1(3)
Zn2 Zn1 N1 N2 178.6(3)
C7 N1 N2 C8 162.6(4)
Zn1 N1 N2 C8 -20.5(5)
O2 Zn2 N5 C30 21.2(4)
N8 Zn2 N5 C30 -73.7(4)
O1 Zn2 N5 C30 85.7(4)
S2 Zn2 N5 C30 -179.5(4)
Zn1 Zn2 N5 C30 59.1(4)
O2 Zn2 N5 N6 -166.8(3)
N8 Zn2 N5 N6 98.3(3)
O1 Zn2 N5 N6 -102.3(3)
S2 Zn2 N5 N6 -7.5(3)
Zn1 Zn2 N5 N6 -128.9(3)
Zn1' Zn1 N4 C15 61.6(12)
O2 Zn1 N4 C15 82.3(4)
N1 Zn1 N4 C15 -84.7(4)
O1 Zn1 N4 C15 5.5(4)
S1 Zn1 N4 C15 -172.0(3)
Zn2 Zn1 N4 C15 43.5(4)
Zn1' Zn1 N4 C16 -112.5(11)
O2 Zn1 N4 C16 -91.8(4)
N1 Zn1 N4 C16 101.2(4)
O1 Zn1 N4 C16 -168.6(4)
S1 Zn1 N4 C16 13.9(5)
Zn2 Zn1 N4 C16 -130.6(4)
C30 N5 N6 C31 179.2(4)
Zn2 N5 N6 C31 6.2(5)
O2 Zn2 N8 C38 62.9(4)
O1 Zn2 N8 C38 -13.4(4)
N5 Zn2 N8 C38 151.4(4)
S2 Zn2 N8 C38 -118.2(4)
Zn1 Zn2 N8 C38 28.5(4)
O2 Zn2 N8 C42 -117.0(4)
O1 Zn2 N8 C42 166.6(3)
N5 Zn2 N8 C42 -28.6(4)
S2 Zn2 N8 C42 61.9(4)
Zn1 Zn2 N8 C42 -151.5(3)
O4 Zn3 N9 C53 56.8(5)
O3 Zn3 N9 C53 6.7(4)
N12 Zn3 N9 C53 -92.5(4)
S3 Zn3 N9 C53 162.1(4)
Zn4 Zn3 N9 C53 2.8(4)
O4 Zn3 N9 N10 -124.3(3)
O3 Zn3 N9 N10 -174.4(3)
N12 Zn3 N9 N10 86.4(3)
S3 Zn3 N9 N10 -19.0(3)
Zn4 Zn3 N9 N10 -178.3(2)
C53 N9 N10 C54 -164.0(4)
Zn3 N9 N10 C54 17.0(5)
O4 Zn3 N12 C63 -86.6(3)
O3 Zn3 N12 C63 -10.0(3)
N9 Zn3 N12 C63 80.2(3)
S3 Zn3 N12 C63 167.7(3)
Zn4 Zn3 N12 C63 -47.7(3)
O4 Zn3 N12 C62 86.1(4)
O3 Zn3 N12 C62 162.7(3)
N9 Zn3 N12 C62 -107.1(3)
S3 Zn3 N12 C62 -19.6(4)
Zn4 Zn3 N12 C62 125.0(3)
O4 Zn4 N13 C84 -63.4(3)
O3 Zn4 N13 C84 13.0(3)
N14 Zn4 N13 C84 -151.2(3)
S4 Zn4 N13 C84 118.1(3)
Zn3 Zn4 N13 C84 -28.4(3)
O4 Zn4 N13 C88 120.1(3)
O3 Zn4 N13 C88 -163.5(3)
N14 Zn4 N13 C88 32.2(3)
S4 Zn4 N13 C88 -58.4(3)
Zn3 Zn4 N13 C88 155.1(3)
O4 Zn4 N14 C76 -23.0(3)
O3 Zn4 N14 C76 -87.0(4)
N13 Zn4 N14 C76 71.1(3)
S4 Zn4 N14 C76 176.3(3)
Zn3 Zn4 N14 C76 -60.2(3)
O4 Zn4 N14 N15 166.1(3)
O3 Zn4 N14 N15 102.2(3)
N13 Zn4 N14 N15 -99.7(3)
S4 Zn4 N14 N15 5.5(3)
Zn3 Zn4 N14 N15 129.0(3)
C76 N14 N15 C77 -177.3(3)
Zn4 N14 N15 C77 -5.4(4)
Zn1 O1 C1 C2 -176.8(3)
Zn2 O1 C1 C2 17.3(6)
Zn1 O1 C1 C6 1.8(6)
Zn2 O1 C1 C6 -164.1(3)
O1 C1 C2 C3 -179.8(4)
C6 C1 C2 C3 1.6(6)
C1 C2 C3 C4 -0.4(7)
C2 C3 C4 C5 -0.6(8)
C3 C4 C5 C6 0.6(8)
O1 C1 C6 C5 179.8(4)
C2 C1 C6 C5 -1.6(6)
O1 C1 C6 C7 -5.5(7)
C2 C1 C6 C7 173.1(4)
C4 C5 C6 C1 0.6(7)
C4 C5 C6 C7 -174.6(5)
N2 N1 C7 C6 -172.9(4)
Zn1 N1 C7 C6 10.5(7)
C1 C6 C7 N1 -0.9(8)
C5 C6 C7 N1 173.9(5)
N1 N2 C8 N3 -177.1(4)
N1 N2 C8 S1 1.9(6)
C9 N3 C8 N2 1.0(7)
C9 N3 C8 S1 -178.1(4)
Zn1 S1 C8 N2 13.5(4)
Zn1 S1 C8 N3 -167.6(3)
C8 N3 C9 C10 -36.7(8)
C8 N3 C9 C14 145.7(5)
C14 C9 C10 C11 -0.6(8)
N3 C9 C10 C11 -178.2(5)
C9 C10 C11 C12 0.4(9)
C10 C11 C12 C13 0.0(9)
C11 C12 C13 C14 -0.1(9)
C12 C13 C14 C9 -0.2(8)
C10 C9 C14 C13 0.5(7)
N3 C9 C14 C13 178.2(4)
C16 N4 C15 C19 0.1(8)
Zn1 N4 C15 C19 -174.2(4)
C15 N4 C16 C17 1.4(9)
Zn1 N4 C16 C17 175.6(5)
N4 C16 C17 C18 -1.0(11)
C16 C17 C18 C19 -0.8(10)
C16 C17 C18 C23 -179.8(7)
C23 C18 C19 C20 -0.3(9)
C17 C18 C19 C20 -179.4(6)
C23 C18 C19 C15 -178.8(6)
C17 C18 C19 C15 2.1(8)
N4 C15 C19 C18 -1.9(8)
N4 C15 C19 C20 179.6(5)
C18 C19 C20 C21 0.3(10)
C15 C19 C20 C21 178.7(6)
C19 C20 C21 C22 -1.2(13)
C20 C21 C22 C23 2.1(15)
C21 C22 C23 C18 -2.1(14)
C19 C18 C23 C22 1.2(11)
C17 C18 C23 C22 -179.8(8)
Zn2 O2 C24 C25 -150.7(3)
Zn1 O2 C24 C25 72.4(5)
Zn2 O2 C24 C29 29.3(5)
Zn1 O2 C24 C29 -107.5(4)
O2 C24 C25 C26 -179.8(4)
C29 C24 C25 C26 0.2(6)
C24 C25 C26 C27 -0.6(7)
C25 C26 C27 C28 1.5(8)
C26 C27 C28 C29 -2.0(8)
C27 C28 C29 C24 1.6(7)
C27 C28 C29 C30 -177.3(4)
O2 C24 C29 C28 179.3(4)
C25 C24 C29 C28 -0.7(6)
O2 C24 C29 C30 -1.9(6)
C25 C24 C29 C30 178.2(4)
N6 N5 C30 C29 -178.3(4)
Zn2 N5 C30 C29 -5.8(6)
C28 C29 C30 N5 168.5(4)
C24 C29 C30 N5 -10.4(7)
N5 N6 C31 N7 -179.2(4)
N5 N6 C31 S2 0.2(6)
C32 N7 C31 N6 -1.8(7)
C32 N7 C31 S2 178.7(4)
Zn2 S2 C31 N6 -5.1(4)
Zn2 S2 C31 N7 174.3(3)
C31 N7 C32 C37 146.0(5)
C31 N7 C32 C33 -36.9(7)
C37 C32 C33 C34 -0.6(7)
N7 C32 C33 C34 -177.6(4)
C32 C33 C34 C35 0.0(8)
C33 C34 C35 C36 0.4(8)
C34 C35 C36 C37 -0.4(8)
C35 C36 C37 C32 -0.2(8)
C33 C32 C37 C36 0.7(7)
N7 C32 C37 C36 177.9(4)
C42 N8 C38 C39 -0.6(9)
Zn2 N8 C38 C39 179.4(5)
N8 C38 C39 C40 1.3(11)
C38 C39 C40 C41 -0.2(10)
C39 C40 C41 C46 178.8(6)
C39 C40 C41 C42 -1.5(9)
C38 N8 C42 C43 179.7(5)
Zn2 N8 C42 C43 -0.3(6)
C38 N8 C42 C41 -1.2(7)
Zn2 N8 C42 C41 178.8(4)
C46 C41 C42 N8 -178.0(5)
C40 C41 C42 N8 2.2(8)
C46 C41 C42 C43 1.1(8)
C40 C41 C42 C43 -178.7(5)
N8 C42 C43 C44 178.6(5)
C41 C42 C43 C44 -0.5(8)
C42 C43 C44 C45 -0.4(10)
C43 C44 C45 C46 0.9(12)
C44 C45 C46 C41 -0.3(11)
C40 C41 C46 C45 179.1(6)
C42 C41 C46 C45 -0.7(9)
Zn3 O3 C47 C48 176.9(3)
Zn4 O3 C47 C48 -12.1(6)
Zn3 O3 C47 C52 -2.4(6)
Zn4 O3 C47 C52 168.6(3)
O3 C47 C48 C49 179.6(4)
C52 C47 C48 C49 -1.1(7)
C47 C48 C49 C50 0.7(8)
C48 C49 C50 C51 -0.4(9)
C49 C50 C51 C52 0.6(9)
C50 C51 C52 C47 -1.0(8)
C50 C51 C52 C53 175.1(5)
O3 C47 C52 C51 -179.5(4)
C48 C47 C52 C51 1.2(6)
O3 C47 C52 C53 4.7(7)
C48 C47 C52 C53 -174.6(4)
N10 N9 C53 C52 174.2(4)
Zn3 N9 C53 C52 -6.8(7)
C51 C52 C53 N9 -175.8(4)
C47 C52 C53 N9 0.0(7)
N9 N10 C54 N11 176.5(4)
N9 N10 C54 S3 -1.7(6)
C55 N11 C54 N10 -1.2(7)
C55 N11 C54 S3 177.2(4)
Zn3 S3 C54 N10 -10.9(4)
Zn3 S3 C54 N11 170.8(3)
C54 N11 C55 C60 -145.8(5)
C54 N11 C55 C56 37.4(8)
C60 C55 C56 C57 1.4(8)
N11 C55 C56 C57 178.1(5)
C55 C56 C57 C58 -1.0(9)
C56 C57 C58 C59 0.0(9)
C57 C58 C59 C60 0.6(9)
C58 C59 C60 C55 -0.2(8)
C56 C55 C60 C59 -0.8(8)
N11 C55 C60 C59 -177.7(5)
C65 C61 C62 N12 2.3(9)
C63 N12 C62 C61 -1.6(7)
Zn3 N12 C62 C61 -174.6(4)
C62 N12 C63 C64 -0.3(6)
Zn3 N12 C63 C64 172.6(3)
N12 C63 C64 C69 179.9(4)
N12 C63 C64 C65 1.3(7)
C69 C64 C65 C61 -179.1(5)
C63 C64 C65 C61 -0.5(7)
C69 C64 C65 C66 0.7(7)
C63 C64 C65 C66 179.3(5)
C62 C61 C65 C64 -1.2(9)
C62 C61 C65 C66 179.0(6)
C64 C65 C66 C67 -0.7(9)
C61 C65 C66 C67 179.2(7)
C65 C66 C67 C68 0.9(12)
C66 C67 C68 C69 -1.1(12)
C67 C68 C69 C64 1.2(11)
C63 C64 C69 C68 -179.5(5)
C65 C64 C69 C68 -1.0(8)
Zn3 O4 C70 C71 -69.2(4)
Zn4 O4 C70 C71 150.8(3)
Zn3 O4 C70 C75 111.4(3)
Zn4 O4 C70 C75 -28.6(5)
O4 C70 C71 C72 -178.7(4)
C75 C70 C71 C72 0.7(6)
C70 C71 C72 C73 -0.3(7)
C71 C72 C73 C74 -1.5(7)
C72 C73 C74 C75 2.9(7)
O4 C70 C75 C74 -179.9(4)
C71 C70 C75 C74 0.7(6)
O4 C70 C75 C76 -0.3(6)
C71 C70 C75 C76 -179.7(4)
C73 C74 C75 C70 -2.5(6)
C73 C74 C75 C76 177.8(4)
N15 N14 C76 C75 178.4(4)
Zn4 N14 C76 C75 7.0(6)
C70 C75 C76 N14 11.5(6)
C74 C75 C76 N14 -168.8(4)
N14 N15 C77 N16 179.9(4)
N14 N15 C77 S4 1.4(5)
C78 N16 C77 N15 -0.3(7)
C78 N16 C77 S4 178.4(4)
Zn4 S4 C77 N15 2.4(4)
Zn4 S4 C77 N16 -176.2(3)
C77 N16 C78 C79 38.0(7)
C77 N16 C78 C83 -144.2(4)
N16 C78 C79 C80 178.6(4)
C83 C78 C79 C80 0.8(7)
C78 C79 C80 C81 -0.5(7)
C79 C80 C81 C82 -0.1(8)
C80 C81 C82 C83 0.3(8)
C81 C82 C83 C78 0.1(8)
C79 C78 C83 C82 -0.6(7)
N16 C78 C83 C82 -178.5(4)
C88 N13 C84 C85 0.9(6)
Zn4 N13 C84 C85 -175.9(4)
N13 C84 C85 C86 -1.0(7)
C84 C85 C86 C87 0.0(7)
C85 C86 C87 C92 -178.6(4)
C85 C86 C87 C88 0.9(7)
C84 N13 C88 C89 178.6(4)
Zn4 N13 C88 C89 -5.0(5)
C84 N13 C88 C87 0.1(5)
Zn4 N13 C88 C87 176.6(3)
C86 C87 C88 N13 -1.0(6)
C92 C87 C88 N13 178.5(4)
C86 C87 C88 C89 -179.5(4)
C92 C87 C88 C89 0.0(6)
N13 C88 C89 C90 -177.0(4)
C87 C88 C89 C90 1.5(6)
C88 C89 C90 C91 -2.0(7)
C89 C90 C91 C92 1.1(8)
C90 C91 C92 C87 0.4(8)
C86 C87 C92 C91 178.5(5)
C88 C87 C92 C91 -0.9(7)
C97 N17 C93 C94 0.0
N17 C93 C94 C95 0.0
C93 C94 C95 C96 0.0
C94 C95 C96 C97 0.0
C94 C95 C96 C101 180.0
C95 C96 C97 C98 180.0
C101 C96 C97 C98 0.0
C95 C96 C97 N17 0.0
C101 C96 C97 N17 180.0
C93 N17 C97 C98 180.0
C93 N17 C97 C96 0.0
C96 C97 C98 C99 0.0
N17 C97 C98 C99 180.0
C97 C98 C99 C100 0.0
C98 C99 C100 C101 0.0
C99 C100 C101 C96 0.0
C97 C96 C101 C100 0.0
C95 C96 C101 C100 180.0
C106 C102 N18 C103 0.0
C102 N18 C103 C104 0.0
N18 C103 C104 C105 0.0
C103 C104 C105 C106 0.0
C103 C104 C105 C110 180.0
C104 C105 C106 C107 180.0
C110 C105 C106 C107 0.0
C104 C105 C106 C102 0.0
C110 C105 C106 C102 180.0
N18 C102 C106 C107 180.0
N18 C102 C106 C105 0.0
C105 C106 C107 C108 0.0
C102 C106 C107 C108 180.0
C106 C107 C108 C109 0.0
C107 C108 C109 C110 0.0
C108 C109 C110 C105 0.0
C104 C105 C110 C109 180.0
C106 C105 C110 C109 0.0
C5' N1' C1' C2' 0.0
N1' C1' C2' C3' 0.0
C1' C2' C3' C4' 0.0
C2' C3' C4' C5' 0.0
C2' C3' C4' C9' 180.0
C3' C4' C5' C6' 180.0
C9' C4' C5' C6' 0.0
C3' C4' C5' N1' 0.0
C9' C4' C5' N1' 180.0
C1' N1' C5' C6' 180.0
C1' N1' C5' C4' 0.0
C4' C5' C6' C7' 0.0
N1' C5' C6' C7' 180.0
C5' C6' C7' C8' 0.0
C6' C7' C8' C9' 0.0
C7' C8' C9' C4' 0.0
C5' C4' C9' C8' 0.0
C3' C4' C9' C8' 180.0
C14' C10' N2' C11' 0.0
C10' N2' C11' C12' 0.0
N2' C11' C12' C13' 0.0
C11' C12' C13' C14' 0.0
C11' C12' C13' C18' 180.0
C12' C13' C14' C15' 180.0
C18' C13' C14' C15' 0.0
C12' C13' C14' C10' 0.0
C18' C13' C14' C10' 180.0
N2' C10' C14' C15' 180.0
N2' C10' C14' C13' 0.0
C13' C14' C15' C16' 0.0
C10' C14' C15' C16' 180.0
C14' C15' C16' C17' 0.0
C15' C16' C17' C18' 0.0
C16' C17' C18' C13' 0.0
C14' C13' C18' C17' 0.0
C12' C13' C18' C17' 180.0
